data_7707346
loop_
_publ_author_name
'Capel Berdiell, Izar'
'Garc\'ia-L\'opez, Victor'
'Howard, Mark J.'
'Clemente-Le\'on, Miguel'
'Halcrow, Malcolm A.'

_publ_section_title
;
 The effect of tether groups on the spin states of
 iron(II)/bis[2,6-di(pyrazol-1-yl)pyridine] complexes.
;
_journal_issue 21
_journal_name_full 'Dalton transactions (Cambridge, England : 2003)'
_journal_page_first 7417
_journal_page_last 7426
_journal_paper_doi 10.1039/d1dt01076j
_journal_volume 50
_journal_year 2021
_chemical_formula_moiety 'C30 H28 Fe N12 O6, 2(Cl O4), 2(C2 H3 N)'
_chemical_formula_sum 'C34 H34 Cl2 Fe N14 O14'
_chemical_formula_weight 989.50
_chemical_name_systematic
'Bis[(2,6-di{pyrazol-1-yl}pyridine-4-carbonyl)amino]propionic acid iron(II) diperchlorate bis-acetonitrile solvate'
_space_group_crystal_system triclinic
_space_group_IT_number 2
_space_group_name_Hall '-P 1'
_space_group_name_H-M_alt 'P -1'
_atom_sites_solution_hydrogens geom
_audit_creation_date 2021-04-29
_audit_creation_method
;
Olex2 1.3
(compiled 2020.11.12 svn.r5f609507 for OlexSys, GUI svn.r6272)
;
_audit_update_record
;
2021-04-30 deposited with the CCDC.	2021-05-04 downloaded from the CCDC.
;
_cell_angle_alpha 78.877(2)
_cell_angle_beta 83.742(2)
_cell_angle_gamma 78.844(2)
_cell_formula_units_Z 6
_cell_length_a 13.6232(3)
_cell_length_b 17.8150(3)
_cell_length_c 26.3257(4)
_cell_measurement_reflns_used 23498
_cell_measurement_temperature 120(2)
_cell_measurement_theta_max 73.19
_cell_measurement_theta_min 3.80
_cell_volume 6133.6(2)
_computing_cell_refinement 'CrysAlisPro 1.171.39.46 (Rigaku OD, 2018)'
_computing_data_collection 'CrysAlisPro 1.171.39.46 (Rigaku OD, 2018)'
_computing_data_reduction 'CrysAlisPro 1.171.39.46 (Rigaku OD, 2018)'
_computing_molecular_graphics 'XSeed (Barbour, 2001)'
_computing_publication_material 'Olex2 1.3 (Dolomanov et al., 2009)'
_computing_structure_refinement 'SHELXL 2018/3 (Sheldrick, 2015)'
_computing_structure_solution 'SHELXS-97 (Sheldrick, 1990)'
_diffrn_ambient_temperature 120.15
_diffrn_detector_area_resol_mean 5.3095
_diffrn_detector_type Atlas
_diffrn_measured_fraction_theta_full 0.948
_diffrn_measured_fraction_theta_max 0.934
_diffrn_measurement_device_type 'SuperNova, Dual, Cu at zero, Atlas'
_diffrn_measurement_method '\w scans'
_diffrn_radiation_type CuK\a
_diffrn_radiation_wavelength 1.54184
_diffrn_reflns_av_R_equivalents 0.0259
_diffrn_reflns_av_unetI/netI 0.0328
_diffrn_reflns_Laue_measured_fraction_full 0.948
_diffrn_reflns_Laue_measured_fraction_max 0.934
_diffrn_reflns_limit_h_max 16
_diffrn_reflns_limit_h_min -15
_diffrn_reflns_limit_k_max 21
_diffrn_reflns_limit_k_min -22
_diffrn_reflns_limit_l_max 22
_diffrn_reflns_limit_l_min -32
_diffrn_reflns_number 52042
_diffrn_reflns_point_group_measured_fraction_full 0.948
_diffrn_reflns_point_group_measured_fraction_max 0.934
_diffrn_reflns_theta_full 72.000
_diffrn_reflns_theta_max 73.555
_diffrn_reflns_theta_min 3.432
_diffrn_source 'micro-focus sealed X-ray tube'
_diffrn_source_type 'SuperNova (Cu) X-ray Source'
_exptl_absorpt_coefficient_mu 4.914
_exptl_absorpt_correction_T_max 1.000
_exptl_absorpt_correction_T_min 0.966
_exptl_absorpt_correction_type multi-scan
_exptl_absorpt_process_details
;
CrysAlisPro 1.171.39.46 (Rigaku Oxford Diffraction, 2018)
Empirical absorption correction using spherical harmonics,
 implemented in SCALE3 ABSPACK scaling algorithm.
;
_exptl_crystal_colour red
_exptl_crystal_colour_primary red
_exptl_crystal_density_diffrn 1.607
_exptl_crystal_density_method 'not measured'
_exptl_crystal_description fragment
_exptl_crystal_F_000 3048
_exptl_crystal_preparation 'Magnetic properties'
_exptl_crystal_recrystallization_method 'Re-crystallisation from solvent: acetonitrile/diethyl ether'
_exptl_crystal_size_max 0.20
_exptl_crystal_size_mid 0.10
_exptl_crystal_size_min 0.10
_refine_diff_density_max 1.121
_refine_diff_density_min -0.791
_refine_diff_density_rms 0.073
_refine_ls_extinction_method none
_refine_ls_goodness_of_fit_ref 1.028
_refine_ls_hydrogen_treatment constr
_refine_ls_matrix_type fullcycle
_refine_ls_number_parameters 1814
_refine_ls_number_reflns 23091
_refine_ls_number_restraints 80
_refine_ls_restrained_S_all 1.037
_refine_ls_R_factor_all 0.0645
_refine_ls_R_factor_gt 0.0566
_refine_ls_shift/su_max 0.001
_refine_ls_shift/su_mean 0.000
_refine_ls_structure_factor_coef Fsqd
_refine_ls_weighting_details 'w=1/[\s^2^(Fo^2^)+(0.0665P)^2^+11.6813P] where P=(Fo^2^+2Fc^2^)/3'
_refine_ls_weighting_scheme calc
_refine_ls_wR_factor_gt 0.1419
_refine_ls_wR_factor_ref 0.1479
_reflns_Friedel_coverage 0.000
_reflns_number_gt 20222
_reflns_number_total 23091
_reflns_threshold_expression 'I > 2\s(I)'
_cod_data_source_file d1dt01076j2.cif
_cod_data_source_block conea-fe
_cod_depositor_comments 'Adding full bibliography for 7707339--7707346.cif.'
_cod_database_code 7707346
_shelx_shelxl_version_number 2018/3
_shelx_space_group_comment
;
The symmetry employed for this shelxl refinement is uniquely defined
by the following loop, which should always be used as a source of
symmetry information in preference to the above space-group names.
They are only intended as comments.
;
_olex2_refinement_description
;
1. Fixed Uiso
 At 1.2 times of:
  All C(H) groups, All C(H,H) groups, All C(H,H,H,H) groups, All N(H) groups,
  All O(H) groups
 At 1.5 times of:
  All C(H,H,H) groups
2. Restrained distances
 C5B-C18B
 1.51 with sigma of 0.02
 C21B-C22B
 1.51 with sigma of 0.02
 C22B-C23B
 1.51 with sigma of 0.02
 C18B-O19B
 1.22 with sigma of 0.02
 C23B-O24B
 1.22 with sigma of 0.02
 C23B-O25B
 1.28 with sigma of 0.02
 C18B-N20B
 1.3 with sigma of 0.02
 N20B-C21B
 1.46 with sigma of 0.02
 O24B-O25B
 2.2 with sigma of 0.02
 O19B-N20B
 2.26 with sigma of 0.02
 C5B-C18D
 1.51 with sigma of 0.02
 C21D-C22D
 1.51 with sigma of 0.02
 C22D-C23D
 1.51 with sigma of 0.02
 C18D-O19D
 1.22 with sigma of 0.02
 C23D-O24D
 1.22 with sigma of 0.02
 C23D-O25D
 1.28 with sigma of 0.02
 C18D-N20D
 1.3 with sigma of 0.02
 N20D-C21D
 1.46 with sigma of 0.02
 O24D-O25D
 2.2 with sigma of 0.02
 O19D-N20D
 2.26 with sigma of 0.02
 C29B-C42B
 1.51 with sigma of 0.02
 C45B-C46B
 1.51 with sigma of 0.02
 C42B-O43B
 1.22 with sigma of 0.02
 C47B-O48B
 1.22 with sigma of 0.02
 C47B-O49B
 1.28 with sigma of 0.02
 C42B-N44B
 1.3 with sigma of 0.02
 N44B-C45B
 1.46 with sigma of 0.02
 O48B-O49B
 2.2 with sigma of 0.02
 O43B-N44B
 2.26 with sigma of 0.02
 C29B-C42D
 1.51 with sigma of 0.02
 C45D-C46B
 1.51 with sigma of 0.02
 C42D-O43D
 1.22 with sigma of 0.02
 C47B-O48D
 1.22 with sigma of 0.02
 C47B-O49D
 1.28 with sigma of 0.02
 C42D-N44D
 1.3 with sigma of 0.02
 N44D-C45D
 1.46 with sigma of 0.02
 O48D-O49D
 2.2 with sigma of 0.02
 O43D-N44D
 2.26 with sigma of 0.02
 Cl5A-O56A
 1.43598 with sigma of 0.02
 Cl5A-O57A
 1.43598 with sigma of 0.02
 Cl5A-O58A
 1.43598 with sigma of 0.02
 Cl5A-O59A
 1.43598 with sigma of 0.02
 Cl5B-O56B
 1.43598 with sigma of 0.02
 Cl5B-O57B
 1.43598 with sigma of 0.02
 Cl5B-O58B
 1.43598 with sigma of 0.02
 Cl5B-O59B
 1.43598 with sigma of 0.02
 O56A-O57A
 2.344955 with sigma of 0.02
 O56A-O58A
 2.344955 with sigma of 0.02
 O56A-O59A
 2.344955 with sigma of 0.02
 O57A-O58A
 2.344955 with sigma of 0.02
 O57A-O59A
 2.344955 with sigma of 0.02
 O58A-O59A
 2.344955 with sigma of 0.02
 O56B-O57B
 2.344955 with sigma of 0.02
 O56B-O58B
 2.344955 with sigma of 0.02
 O56B-O59B
 2.344955 with sigma of 0.02
 O57B-O58B
 2.344955 with sigma of 0.02
 O57B-O59B
 2.344955 with sigma of 0.02
 O58B-O59B
 2.344955 with sigma of 0.02
 Cl7A-O76A
 1.43598 with sigma of 0.02
 Cl7A-O77A
 1.43598 with sigma of 0.02
 Cl7A-O78A
 1.43598 with sigma of 0.02
 Cl7A-O79A
 1.43598 with sigma of 0.02
 Cl7B-O76B
 1.43598 with sigma of 0.02
 Cl7B-O77B
 1.43598 with sigma of 0.02
 Cl7B-O78B
 1.43598 with sigma of 0.02
 Cl7B-O79B
 1.43598 with sigma of 0.02
 O76A-O77A
 2.344955 with sigma of 0.02
 O76A-O78A
 2.344955 with sigma of 0.02
 O76A-O79A
 2.344955 with sigma of 0.02
 O77A-O78A
 2.344955 with sigma of 0.02
 O77A-O79A
 2.344955 with sigma of 0.02
 O78A-O79A
 2.344955 with sigma of 0.02
 O76B-O77B
 2.344955 with sigma of 0.02
 O76B-O78B
 2.344955 with sigma of 0.02
 O76B-O79B
 2.344955 with sigma of 0.02
 O77B-O78B
 2.344955 with sigma of 0.02
 O77B-O79B
 2.344955 with sigma of 0.02
 O78B-O79B
 2.344955 with sigma of 0.02
 O43D-O72
 -3 with sigma of 0.005
 O43D-N82_$10
 -3 with sigma of 0.005
3. Others
 1(DFIX)=1(DFIX)=1(DFIX)=1(DFIX)=1(DFIX)=1(DFIX)=1(DFIX)=1(DFIX)=1(DFIX)=
 1(DFIX)=1(DFIX)=1(DFIX)=1(DFIX)=1(DFIX)=1(DFIX)=1(DFIX)=FVAR(1)
 1(DFIX)=1(DFIX)=1(DFIX)=1(DFIX)=1(DFIX)=1(DFIX)=1(DFIX)=1(DFIX)=1(DFIX)=
 1(DFIX)=1(DFIX)=1(DFIX)=1(DFIX)=1(DFIX)=1(DFIX)=1(DFIX)=1(DFIX)=1(DFIX)=
 1(DFIX)=1(DFIX)=1(DFIX)=1(DFIX)=1(DFIX)=1(DFIX)=1.633*FVAR(2)
 Fixed Sof: C18B(0.7) O19B(0.7) N20B(0.7) H20B(0.7) C21B(0.7) H21A(0.7)
 H21B(0.7) C22B(0.7) H22A(0.7) H22B(0.7) C23B(0.7) O24B(0.7) O25B(0.7)
 H25B(0.7) C18D(0.3) O19D(0.3) N20D(0.3) H20D(0.3) C21D(0.3) H21C(0.3)
 H21D(0.3) C22D(0.3) H22C(0.3) H22D(0.3) C23D(0.3) O24D(0.3) O25D(0.3)
 H25D(0.3) C42B(0.84) O43B(0.84) N44B(0.84) H44B(0.84) C45B(0.84) H45A(0.84)
 H45B(0.84) H46A(0.84) H46B(0.84) H46C(0.16) H46D(0.16) C42D(0.16) O43D(0.16)
 N44D(0.16) H44D(0.16) C45D(0.16) H45C(0.16) H45D(0.16) O48B(0.84) O49B(0.84)
 H49B(0.84) O48D(0.16) O49D(0.16) H49D(0.16) Cl5A(0.67) O56A(0.67) O57A(0.67)
 O58A(0.67) O59A(0.67) Cl5B(0.33) O56B(0.33) O57B(0.33) O58B(0.33) O59B(0.33)
 Cl7A(0.67) O76A(0.67) O77A(0.67) O78A(0.67) O79A(0.67) Cl7B(0.33) O76B(0.33)
 O77B(0.33) O78B(0.33) O79B(0.33)
4.a Secondary CH2 refined with riding coordinates:
 C21A(H21E,H21F), C22A(H22E,H22F), C45A(H45E,H45F), C46A(H46E,H46F), C21B(H21A,
 H21B), C22B(H22A,H22B), C21D(H21C,H21D), C22D(H22C,H22D), C45B(H45A,H45B),
 C46B(H46A,H46B), C46B(H46C,H46D), C45D(H45C,H45D), C21C(H21G,H21H), C22C(H22G,
 H22H), C45C(H45G,H45H), C46C(H46G,H46H)
4.b Aromatic/amide H refined with riding coordinates:
 C4A(H4A), C6A(H6A), C10A(H10A), C11A(H11A), C12A(H12A), C15A(H15A),
 C16A(H16A), C17A(H17A), N20A(H20A), C28A(H28A), C30A(H30A), C34A(H34A),
 C35A(H35A), C36A(H36A), C39A(H39A), C40A(H40A), C41A(H41A), N44A(H44A),
 C4B(H4B), C6B(H6B), C10B(H10B), C11B(H11B), C12B(H12B), C15B(H15B), C16B(H16B),
  C17B(H17B), N20B(H20B), N20D(H20D), C28B(H28B), C30B(H30B), C34B(H34B),
 C35B(H35B), C36B(H36B), C39B(H39B), C40B(H40B), C41B(H41B), N44B(H44B),
 N44D(H44D), C4C(H4C), C6C(H6C), C10C(H10C), C11C(H11C), C12C(H12C), C15C(H15C),
  C16C(H16C), C17C(H17C), N20C(H20C), C28C(H28C), C30C(H30C), C34C(H34C),
 C35C(H35C), C36C(H36C), C39C(H39C), C40C(H40C), C41C(H41C), N44C(H44C)
4.c Tetrahedral OH refined with riding coordinates:
 O25A(H25A), O49A(H49A), O25B(H25B), O25D(H25D), O49B(H49B), O49D(H49D),
 O25C(H25C), O49C(H49C)
4.d Idealised Me refined as rotating group:
 C80(H80A,H80B,H80C), C83(H83A,H83B,H83C), C86(H86A,H86B,H86C), C89(H89A,H89B,
 H89C), C92(H92A,H92B,H92C), C95(H95A,H95B,H95C)
;
_olex2_submission_special_instructions 'No special instructions were received'
_oxdiff_exptl_absorpt_empirical_details
;
Empirical correction (ABSPACK) includes:
- Absorption correction using spherical harmonics
- Frame scaling
;

loop_
_space_group_symop_operation_xyz
'x, y, z'
'-x, -y, -z'

loop_
_atom_site_label
_atom_site_type_symbol
_atom_site_fract_x
_atom_site_fract_y
_atom_site_fract_z
_atom_site_U_iso_or_equiv
_atom_site_adp_type
_atom_site_occupancy
_atom_site_site_symmetry_order
_atom_site_calc_flag
_atom_site_refinement_flags_posn
_atom_site_refinement_flags_adp
_atom_site_refinement_flags_occupancy
_atom_site_disorder_assembly
_atom_site_disorder_group
Fe1A Fe 0.11282(3) 0.89288(3) 0.37390(2) 0.02025(10) Uani 1 1 d . . . . .
N2A N -0.00220(18) 0.85435(15) 0.40602(10) 0.0224(5) Uani 1 1 d . . . . .
C3A C -0.0318(2) 0.86038(17) 0.45566(12) 0.0227(6) Uani 1 1 d . . . . .
C4A C -0.1152(2) 0.83395(18) 0.48098(12) 0.0255(6) Uani 1 1 d . . . . .
H4A H -0.134963 0.838851 0.516100 0.031 Uiso 1 1 calc R U . . .
C5A C -0.1699(2) 0.79949(18) 0.45287(12) 0.0256(6) Uani 1 1 d . . . . .
C6A C -0.1403(2) 0.79218(18) 0.40137(13) 0.0261(6) Uani 1 1 d . . . . .
H6A H -0.177473 0.769136 0.382006 0.031 Uiso 1 1 calc R U . . .
C7A C -0.0544(2) 0.82002(18) 0.37987(12) 0.0239(6) Uani 1 1 d . . . . .
N8A N 0.03386(18) 0.89590(15) 0.47665(10) 0.0232(5) Uani 1 1 d . . . . .
N9A N 0.11297(18) 0.91825(15) 0.44379(10) 0.0233(5) Uani 1 1 d . . . . .
C10A C 0.1668(2) 0.94501(19) 0.47317(13) 0.0281(7) Uani 1 1 d . . . . .
H10A H 0.226619 0.964832 0.461058 0.034 Uiso 1 1 calc R U . . .
C11A C 0.1239(2) 0.94025(19) 0.52439(13) 0.0288(7) Uani 1 1 d . . . . .
H11A H 0.148217 0.955789 0.552520 0.035 Uiso 1 1 calc R U . . .
C12A C 0.0398(2) 0.90854(18) 0.52533(13) 0.0271(6) Uani 1 1 d . . . . .
H12A H -0.005876 0.897473 0.554559 0.032 Uiso 1 1 calc R U . . .
N13A N -0.00793(19) 0.81612(16) 0.32978(10) 0.0257(5) Uani 1 1 d . . . . .
N14A N 0.07513(18) 0.85142(15) 0.31631(10) 0.0248(5) Uani 1 1 d . . . . .
C15A C 0.1080(2) 0.83714(19) 0.26934(12) 0.0284(7) Uani 1 1 d . . . . .
H15A H 0.164214 0.855162 0.249653 0.034 Uiso 1 1 calc R U . . .
C16A C 0.0488(3) 0.7919(2) 0.25249(14) 0.0324(7) Uani 1 1 d . . . . .
H16A H 0.057427 0.773737 0.220363 0.039 Uiso 1 1 calc R U . . .
C17A C -0.0238(2) 0.7791(2) 0.29162(13) 0.0303(7) Uani 1 1 d . . . . .
H17A H -0.075540 0.749997 0.292087 0.036 Uiso 1 1 calc R U . . .
C18A C -0.2586(2) 0.76815(18) 0.48218(13) 0.0279(7) Uani 1 1 d . . . . .
O19A O -0.26346(18) 0.75222(15) 0.53010(9) 0.0368(6) Uani 1 1 d . . . . .
N20A N -0.3285(2) 0.75701(17) 0.45394(11) 0.0308(6) Uani 1 1 d . . . . .
H20A H -0.321077 0.769312 0.419895 0.037 Uiso 1 1 calc R U . . .
C21A C -0.4167(2) 0.7251(2) 0.47774(14) 0.0310(7) Uani 1 1 d . . . . .
H21E H -0.399839 0.690123 0.510862 0.037 Uiso 1 1 calc R U . . .
H21F H -0.436446 0.693967 0.454501 0.037 Uiso 1 1 calc R U . . .
C22A C -0.5045(2) 0.7888(2) 0.48816(14) 0.0320(7) Uani 1 1 d . . . . .
H22E H -0.486410 0.817853 0.513209 0.038 Uiso 1 1 calc R U . . .
H22F H -0.518752 0.825715 0.455448 0.038 Uiso 1 1 calc R U . . .
C23A C -0.5968(2) 0.7556(2) 0.50957(14) 0.0301(7) Uani 1 1 d . . . . .
O24A O -0.59319(17) 0.68811(15) 0.53170(11) 0.0402(6) Uani 1 1 d . . . . .
O25A O -0.67980(18) 0.80503(15) 0.50215(12) 0.0463(7) Uani 1 1 d . . . . .
H25A H -0.728719 0.783434 0.514895 0.056 Uiso 1 1 calc R U . . .
N26A N 0.22859(17) 0.93195(14) 0.34279(9) 0.0205(5) Uani 1 1 d . . . . .
C27A C 0.2207(2) 1.00480(17) 0.31664(11) 0.0217(6) Uani 1 1 d . . . . .
C28A C 0.3018(2) 1.03546(18) 0.29171(12) 0.0235(6) Uani 1 1 d . . . . .
H28A H 0.294252 1.086411 0.271736 0.028 Uiso 1 1 calc R U . . .
C29A C 0.3959(2) 0.98794(18) 0.29718(11) 0.0227(6) Uani 1 1 d . . . . .
C30A C 0.4064(2) 0.91275(18) 0.32593(12) 0.0236(6) Uani 1 1 d . . . . .
H30A H 0.470435 0.881127 0.330959 0.028 Uiso 1 1 calc R U . . .
C31A C 0.3190(2) 0.88655(17) 0.34672(11) 0.0217(6) Uani 1 1 d . . . . .
N32A N 0.12028(18) 1.04278(15) 0.31840(10) 0.0235(5) Uani 1 1 d . . . . .
N33A N 0.05036(18) 0.99997(15) 0.34413(10) 0.0245(5) Uani 1 1 d . . . . .
C34A C -0.0368(2) 1.0475(2) 0.34056(13) 0.0291(7) Uani 1 1 d . . . . .
H34A H -0.099487 1.033576 0.354283 0.035 Uiso 1 1 calc R U . . .
C35A C -0.0239(2) 1.1220(2) 0.31351(14) 0.0334(7) Uani 1 1 d . . . . .
H35A H -0.074662 1.166469 0.305977 0.040 Uiso 1 1 calc R U . . .
C36A C 0.0768(2) 1.11663(19) 0.30045(13) 0.0298(7) Uani 1 1 d . . . . .
H36A H 0.109979 1.157194 0.282182 0.036 Uiso 1 1 calc R U . . .
N37A N 0.31032(18) 0.81170(15) 0.37331(10) 0.0238(5) Uani 1 1 d . . . . .
N38A N 0.21482(18) 0.79898(15) 0.39079(10) 0.0235(5) Uani 1 1 d . . . . .
C39A C 0.2247(2) 0.72439(18) 0.41127(13) 0.0291(7) Uani 1 1 d . . . . .
H39A H 0.170993 0.698570 0.426489 0.035 Uiso 1 1 calc R U . . .
C40A C 0.3259(3) 0.6887(2) 0.40731(15) 0.0364(8) Uani 1 1 d . . . . .
H40A H 0.352564 0.635680 0.419318 0.044 Uiso 1 1 calc R U . . .
C41A C 0.3783(2) 0.74487(19) 0.38297(14) 0.0315(7) Uani 1 1 d . . . . .
H41A H 0.448656 0.738598 0.374399 0.038 Uiso 1 1 calc R U . . .
C42A C 0.4848(2) 1.01905(18) 0.26754(12) 0.0240(6) Uani 1 1 d . . . . .
O43A O 0.48085(17) 1.04798(15) 0.22127(9) 0.0340(5) Uani 1 1 d . . . . .
N44A N 0.56380(19) 1.01423(16) 0.29446(11) 0.0292(6) Uani 1 1 d . . . . .
H44A H 0.562090 0.991974 0.327354 0.035 Uiso 1 1 calc R U . . .
C45A C 0.6530(2) 1.0449(2) 0.27077(14) 0.0321(7) Uani 1 1 d . . . . .
H45E H 0.678379 1.070126 0.295809 0.039 Uiso 1 1 calc R U . . .
H45F H 0.634908 1.084924 0.239930 0.039 Uiso 1 1 calc R U . . .
C46A C 0.7336(3) 0.9826(2) 0.2549(2) 0.0587(13) Uani 1 1 d . . . . .
H46E H 0.708399 0.958025 0.229434 0.070 Uiso 1 1 calc R U . . .
H46F H 0.750636 0.942163 0.285643 0.070 Uiso 1 1 calc R U . . .
C47A C 0.8270(3) 1.0134(2) 0.23112(17) 0.0411(9) Uani 1 1 d . . . . .
O48A O 0.82609(19) 1.07896(18) 0.20987(15) 0.0668(11) Uani 1 1 d . . . . .
O49A O 0.9087(2) 0.96227(18) 0.23690(17) 0.0758(12) Uani 1 1 d . . . . .
H49A H 0.957989 0.982571 0.222975 0.091 Uiso 1 1 calc R U . . .
Fe1B Fe 0.54332(4) 0.47335(3) 0.29841(2) 0.02709(11) Uani 1 1 d . . . . .
N2B N 0.66890(19) 0.50729(15) 0.27412(11) 0.0267(6) Uani 1 1 d . . . . .
C3B C 0.7033(2) 0.50938(19) 0.22462(13) 0.0284(7) Uani 1 1 d . . . . .
C4B C 0.7894(2) 0.5377(2) 0.20419(14) 0.0326(7) Uani 1 1 d . . . . .
H4B H 0.811113 0.540703 0.168425 0.039 Uiso 1 1 calc R U . . .
C5B C 0.8429(2) 0.5616(2) 0.23841(15) 0.0337(8) Uani 1 1 d D . . . .
C6B C 0.8090(2) 0.5587(2) 0.29073(14) 0.0331(7) Uani 1 1 d . . . . .
H6B H 0.845556 0.574217 0.314462 0.040 Uiso 1 1 calc R U . . .
C7B C 0.7197(2) 0.53240(19) 0.30618(13) 0.0286(7) Uani 1 1 d . . . . .
N8B N 0.64146(19) 0.47961(17) 0.19717(11) 0.0305(6) Uani 1 1 d . . . . .
N9B N 0.55697(19) 0.45645(16) 0.22474(12) 0.0309(6) Uani 1 1 d . . . . .
C10B C 0.5125(3) 0.4305(2) 0.19137(16) 0.0378(8) Uani 1 1 d . . . . .
H10B H 0.451885 0.410342 0.199234 0.045 Uiso 1 1 calc R U . . .
C11B C 0.5666(3) 0.4364(2) 0.14265(17) 0.0435(9) Uani 1 1 d . . . . .
H11B H 0.549832 0.421562 0.112333 0.052 Uiso 1 1 calc R U . . .
C12B C 0.6486(3) 0.4680(2) 0.14774(15) 0.0368(8) Uani 1 1 d . . . . .
H12B H 0.700046 0.479321 0.121601 0.044 Uiso 1 1 calc R U . . .
N13B N 0.6695(2) 0.52879(17) 0.35568(11) 0.0306(6) Uani 1 1 d . . . . .
N14B N 0.58006(19) 0.50188(16) 0.36246(11) 0.0276(6) Uani 1 1 d . . . . .
C15B C 0.5458(3) 0.5065(2) 0.41105(14) 0.0333(7) Uani 1 1 d . . . . .
H15B H 0.484910 0.491464 0.427019 0.040 Uiso 1 1 calc R U . . .
C16B C 0.6125(3) 0.5367(2) 0.43577(15) 0.0403(8) Uani 1 1 d . . . . .
H16B H 0.605419 0.545739 0.470506 0.048 Uiso 1 1 calc R U . . .
C17B C 0.6893(3) 0.5504(2) 0.39932(15) 0.0398(8) Uani 1 1 d . . . . .
H17B H 0.746155 0.571261 0.403859 0.048 Uiso 1 1 calc R U . . .
C18B C 0.9353(4) 0.5974(4) 0.2173(3) 0.0276(12) Uani 0.7 1 d D . P A 1
O19B O 0.9614(3) 0.6437(2) 0.24019(15) 0.0402(9) Uani 0.7 1 d D . P A 1
N20B N 0.9883(3) 0.5699(3) 0.17714(17) 0.0272(9) Uani 0.7 1 d D . P A 1
H20B H 0.968941 0.533212 0.164587 0.033 Uiso 0.7 1 calc R U P B 1
C21B C 1.0782(3) 0.5999(4) 0.1539(2) 0.0268(10) Uani 0.7 1 d D . P A 1
H21A H 1.065932 0.657007 0.151685 0.032 Uiso 0.7 1 calc R U P C 1
H21B H 1.092886 0.588748 0.118141 0.032 Uiso 0.7 1 calc R U P D 1
C22B C 1.1689(4) 0.5636(3) 0.1854(3) 0.0336(13) Uani 0.7 1 d D . P A 1
H22A H 1.153939 0.574535 0.221182 0.040 Uiso 0.7 1 calc R U P E 1
H22B H 1.181187 0.506516 0.187469 0.040 Uiso 0.7 1 calc R U P F 1
C23B C 1.2614(4) 0.5944(4) 0.1619(4) 0.0246(14) Uani 0.7 1 d D . P A 1
O24B O 1.2604(7) 0.6450(6) 0.1227(4) 0.062(3) Uani 0.7 1 d D . P A 1
O25B O 1.3391(3) 0.5653(3) 0.18674(17) 0.0373(9) Uani 0.7 1 d D . P A 1
H25B H 1.388083 0.585244 0.171860 0.045 Uiso 0.7 1 calc R U P G 1
C18D C 0.9500(9) 0.5773(9) 0.2299(5) 0.028(4) Uiso 0.3 1 d D . P A 2
O19D O 1.0106(10) 0.5656(8) 0.2645(5) 0.081(4) Uiso 0.3 1 d D . P A 2
N20D N 0.9745(10) 0.6000(8) 0.1803(5) 0.040(4) Uiso 0.3 1 d D . P A 2
H20D H 0.933668 0.600081 0.156528 0.048 Uiso 0.3 1 calc R U P H 2
C21D C 1.0700(10) 0.6246(9) 0.1659(7) 0.042(5) Uiso 0.3 1 d D . P A 2
H21C H 1.079634 0.658674 0.189883 0.050 Uiso 0.3 1 calc R U P I 2
H21D H 1.068289 0.656065 0.130524 0.050 Uiso 0.3 1 calc R U P J 2
C22D C 1.1582(10) 0.5600(8) 0.1667(6) 0.034(4) Uiso 0.3 1 d D . P A 2
H22C H 1.149395 0.525121 0.143111 0.041 Uiso 0.3 1 calc R U P K 2
H22D H 1.162503 0.529200 0.202237 0.041 Uiso 0.3 1 calc R U P L 2
C23D C 1.2546(14) 0.5920(14) 0.1498(10) 0.049(10) Uiso 0.3 1 d D . P A 2
O24D O 1.2565(19) 0.6531(11) 0.1195(8) 0.044(6) Uiso 0.3 1 d D . P A 2
O25D O 1.3336(10) 0.5494(7) 0.1690(5) 0.052(4) Uiso 0.3 1 d D . P A 2
H25D H 1.383808 0.570073 0.157248 0.062 Uiso 0.3 1 calc R U P M 2
N26B N 0.4175(2) 0.44210(17) 0.32120(11) 0.0320(6) Uani 1 1 d . . . . .
C27B C 0.4122(3) 0.3677(2) 0.34089(13) 0.0319(7) Uani 1 1 d . . . . .
C28B C 0.3232(3) 0.3413(2) 0.35478(13) 0.0339(7) Uani 1 1 d . . . . .
H28B H 0.321640 0.288695 0.370249 0.041 Uiso 1 1 calc R U . . .
C29B C 0.2346(3) 0.3954(2) 0.34511(13) 0.0352(8) Uani 1 1 d D . . . .
C30B C 0.2395(3) 0.4730(2) 0.32484(14) 0.0382(8) Uani 1 1 d . . . . .
H30B H 0.180233 0.510427 0.318275 0.046 Uiso 1 1 calc R U . . .
C31B C 0.3321(3) 0.4935(2) 0.31474(14) 0.0369(8) Uani 1 1 d . . . . .
N32B N 0.5095(2) 0.32324(17) 0.34361(11) 0.0327(6) Uani 1 1 d . . . . .
N33B N 0.5881(2) 0.36097(17) 0.32514(11) 0.0327(6) Uani 1 1 d . . . . .
C34B C 0.6703(3) 0.3074(2) 0.33176(14) 0.0373(8) Uani 1 1 d . . . . .
H34B H 0.736781 0.316742 0.322347 0.045 Uiso 1 1 calc R U . . .
C35B C 0.6456(3) 0.2354(2) 0.35444(16) 0.0434(9) Uani 1 1 d . . . . .
H35B H 0.690806 0.187933 0.363247 0.052 Uiso 1 1 calc R U . . .
C36B C 0.5436(3) 0.2469(2) 0.36145(15) 0.0400(8) Uani 1 1 d . . . . .
H36B H 0.503808 0.208681 0.376071 0.048 Uiso 1 1 calc R U . . .
N37B N 0.3528(2) 0.56869(18) 0.29607(13) 0.0430(8) Uani 1 1 d . . . . .
N38B N 0.4510(2) 0.57514(18) 0.28308(12) 0.0398(7) Uani 1 1 d . . . . .
C39B C 0.4510(3) 0.6500(2) 0.26529(17) 0.0488(10) Uani 1 1 d . . . . .
H39B H 0.509419 0.671870 0.253252 0.059 Uiso 1 1 calc R U . . .
C40B C 0.3532(4) 0.6924(3) 0.26669(19) 0.0578(12) Uani 1 1 d . . . . .
H40B H 0.333125 0.746793 0.256104 0.069 Uiso 1 1 calc R U . . .
C41B C 0.2922(3) 0.6392(2) 0.28648(17) 0.0520(11) Uani 1 1 d . . . . .
H41B H 0.221187 0.649605 0.292360 0.062 Uiso 1 1 calc R U . . .
C42B C 0.1331(3) 0.3756(3) 0.3516(2) 0.0338(11) Uiso 0.84 1 d D . P N 1
O43B O 0.0725(2) 0.40739(18) 0.32007(12) 0.0389(7) Uani 0.84 1 d D . P N 1
N44B N 0.1157(2) 0.3216(2) 0.39279(14) 0.0316(7) Uani 0.84 1 d D . P N 1
H44B H 0.162579 0.301331 0.414489 0.038 Uiso 0.84 1 calc R U P O 1
C45B C 0.0182(3) 0.2964(2) 0.40155(17) 0.0323(9) Uani 0.84 1 d D . P N 1
H45A H 0.024838 0.245486 0.425142 0.039 Uiso 0.84 1 calc R U P P 1
H45B H -0.002323 0.289302 0.368086 0.039 Uiso 0.84 1 calc R U P Q 1
C46B C -0.0643(3) 0.3547(2) 0.4252(2) 0.0502(11) Uani 1 1 d D . . . .
H46A H -0.039767 0.368032 0.455767 0.060 Uiso 0.84 1 calc R U P R 1
H46B H -0.078576 0.403071 0.399337 0.060 Uiso 0.84 1 calc R U P S 1
H46C H -0.066197 0.401817 0.440252 0.060 Uiso 0.16 1 calc R U P T 2
H46D H -0.005990 0.315551 0.437612 0.060 Uiso 0.16 1 calc R U P U 2
C42D C 0.1327(12) 0.3542(11) 0.3583(11) 0.030(6) Uiso 0.16 1 d D . P N 2
O43D O 0.1093(12) 0.2877(4) 0.3656(5) 0.070(6) Uiso 0.16 1 d D . P N 2
N44D N 0.0377(11) 0.4022(8) 0.3619(7) 0.036(4) Uiso 0.16 1 d D . P N 2
H44D H 0.035192 0.452685 0.358291 0.043 Uiso 0.16 1 calc R U P V 2
C45D C -0.0560(16) 0.3730(15) 0.3711(7) 0.045(6) Uiso 0.16 1 d D . P N 2
H45C H -0.112731 0.413157 0.357765 0.054 Uiso 0.16 1 calc R U P W 2
H45D H -0.052167 0.326405 0.355111 0.054 Uiso 0.16 1 calc R U P X 2
C47B C -0.1595(3) 0.3230(2) 0.44135(17) 0.0410(9) Uani 1 1 d D . . . .
O48B O -0.1588(2) 0.2569(2) 0.4651(2) 0.0719(14) Uani 0.84 1 d D . P Y 1
O49B O -0.2417(2) 0.3708(2) 0.43015(17) 0.0612(11) Uani 0.84 1 d D . P Y 1
H49B H -0.290372 0.346991 0.437310 0.073 Uiso 0.84 1 calc R U P Z 1
O48D O -0.160910 0.254540 0.448910 0.051 Uiso 0.16 1 d D . P Y 2
O49D O -0.240000 0.375670 0.443300 0.047 Uiso 0.16 1 d D . P Y 2
H49D H -0.290134 0.353962 0.452680 0.056 Uiso 0.16 1 calc R U P A 2
Fe1C Fe 0.78856(3) 0.21306(3) 0.03836(2) 0.02058(10) Uani 1 1 d . . . . .
N2C N 0.66257(17) 0.18086(14) 0.05815(10) 0.0215(5) Uani 1 1 d . . . . .
C3C C 0.6155(2) 0.18859(17) 0.10493(11) 0.0213(6) Uani 1 1 d . . . . .
C4C C 0.5213(2) 0.17037(17) 0.11990(12) 0.0231(6) Uani 1 1 d . . . . .
H4C H 0.490027 0.174221 0.153588 0.028 Uiso 1 1 calc R U . . .
C5C C 0.4742(2) 0.14587(17) 0.08274(12) 0.0231(6) Uani 1 1 d . . . . .
C6C C 0.5220(2) 0.13753(18) 0.03411(12) 0.0247(6) Uani 1 1 d . . . . .
H6C H 0.490186 0.121028 0.008887 0.030 Uiso 1 1 calc R U . . .
C7C C 0.6175(2) 0.15431(18) 0.02426(12) 0.0236(6) Uani 1 1 d . . . . .
N8C N 0.67363(18) 0.21946(14) 0.13386(10) 0.0232(5) Uani 1 1 d . . . . .
N9C N 0.76499(18) 0.23536(14) 0.11025(10) 0.0232(5) Uani 1 1 d . . . . .
C10C C 0.8033(2) 0.26543(18) 0.14425(13) 0.0276(7) Uani 1 1 d . . . . .
H10C H 0.866209 0.282397 0.138764 0.033 Uiso 1 1 calc R U . . .
C11C C 0.7389(2) 0.2689(2) 0.18937(14) 0.0322(7) Uani 1 1 d . . . . .
H11C H 0.749738 0.287742 0.219311 0.039 Uiso 1 1 calc R U . . .
C12C C 0.6570(2) 0.23953(19) 0.18145(13) 0.0285(7) Uani 1 1 d . . . . .
H12C H 0.599574 0.234295 0.204907 0.034 Uiso 1 1 calc R U . . .
N13C N 0.67878(18) 0.14948(16) -0.02168(10) 0.0265(5) Uani 1 1 d . . . . .
N14C N 0.76596(18) 0.17920(16) -0.02603(10) 0.0253(5) Uani 1 1 d . . . . .
C15C C 0.8087(2) 0.1697(2) -0.07247(13) 0.0312(7) Uani 1 1 d . . . . .
H15C H 0.870166 0.185371 -0.086666 0.037 Uiso 1 1 calc R U . . .
C16C C 0.7508(3) 0.1331(2) -0.09810(14) 0.0372(8) Uani 1 1 d . . . . .
H16C H 0.765413 0.119533 -0.131633 0.045 Uiso 1 1 calc R U . . .
C17C C 0.6691(3) 0.1212(2) -0.06443(13) 0.0335(7) Uani 1 1 d . . . . .
H17C H 0.615479 0.097457 -0.070151 0.040 Uiso 1 1 calc R U . . .
C18C C 0.3687(2) 0.12944(18) 0.09233(12) 0.0245(6) Uani 1 1 d . . . . .
O19C O 0.30945(16) 0.15297(15) 0.05801(9) 0.0324(5) Uani 1 1 d . . . . .
N20C N 0.34580(18) 0.08719(15) 0.13794(10) 0.0251(5) Uani 1 1 d . . . . .
H20C H 0.389407 0.074945 0.161834 0.030 Uiso 1 1 calc R U . . .
C21C C 0.2496(2) 0.06080(19) 0.14907(13) 0.0288(7) Uani 1 1 d . . . . .
H21G H 0.253302 0.020079 0.180597 0.035 Uiso 1 1 calc R U . . .
H21H H 0.237519 0.036860 0.119896 0.035 Uiso 1 1 calc R U . . .
C22C C 0.1613(2) 0.12496(19) 0.15734(13) 0.0282(7) Uani 1 1 d . . . . .
H22G H 0.177072 0.154659 0.182627 0.034 Uiso 1 1 calc R U . . .
H22H H 0.149330 0.161187 0.124133 0.034 Uiso 1 1 calc R U . . .
C23C C 0.0682(2) 0.09150(19) 0.17720(13) 0.0279(7) Uani 1 1 d . . . . .
O24C O 0.07034(17) 0.02430(14) 0.19879(11) 0.0408(6) Uani 1 1 d . . . . .
O25C O -0.01473(18) 0.14109(16) 0.16924(12) 0.0501(8) Uani 1 1 d . . . . .
H25C H -0.063915 0.119274 0.181069 0.060 Uiso 1 1 calc R U . . .
N26C N 0.91244(17) 0.24723(14) 0.01533(10) 0.0216(5) Uani 1 1 d . . . . .
C27C C 0.9136(2) 0.32122(18) -0.00730(12) 0.0237(6) Uani 1 1 d . . . . .
C28C C 1.0003(2) 0.34826(18) -0.02744(12) 0.0253(6) Uani 1 1 d . . . . .
H28C H 0.999064 0.400743 -0.043967 0.030 Uiso 1 1 calc R U . . .
C29C C 1.0902(2) 0.29505(18) -0.02248(12) 0.0245(6) Uani 1 1 d . . . . .
C30C C 1.0909(2) 0.21772(18) 0.00109(12) 0.0237(6) Uani 1 1 d . . . . .
H30C H 1.151614 0.181155 0.004705 0.028 Uiso 1 1 calc R U . . .
C31C C 0.9992(2) 0.19699(17) 0.01886(11) 0.0215(6) Uani 1 1 d . . . . .
N32C N 0.81558(18) 0.36398(15) -0.00801(11) 0.0265(6) Uani 1 1 d . . . . .
N33C N 0.73901(18) 0.32331(15) 0.01099(10) 0.0259(5) Uani 1 1 d . . . . .
C34C C 0.6556(2) 0.3759(2) 0.00727(14) 0.0334(8) Uani 1 1 d . . . . .
H34C H 0.590055 0.365016 0.017574 0.040 Uiso 1 1 calc R U . . .
C35C C 0.6771(3) 0.4499(2) -0.01393(17) 0.0419(9) Uani 1 1 d . . . . .
H35C H 0.630306 0.496934 -0.020691 0.050 Uiso 1 1 calc R U . . .
C36C C 0.7793(2) 0.4406(2) -0.02293(15) 0.0354(8) Uani 1 1 d . . . . .
H36C H 0.817333 0.480229 -0.036935 0.042 Uiso 1 1 calc R U . . .
N37C N 0.98209(18) 0.12247(15) 0.04207(10) 0.0236(5) Uani 1 1 d . . . . .
N38C N 0.88400(18) 0.11493(15) 0.05807(10) 0.0237(5) Uani 1 1 d . . . . .
C39C C 0.8876(2) 0.04098(18) 0.07904(13) 0.0280(7) Uani 1 1 d . . . . .
H39C H 0.830827 0.018459 0.093642 0.034 Uiso 1 1 calc R U . . .
C40C C 0.9864(2) 0.00018(19) 0.07685(14) 0.0321(7) Uani 1 1 d . . . . .
H40C H 1.008418 -0.053513 0.089390 0.039 Uiso 1 1 calc R U . . .
C41C C 1.0449(2) 0.05330(18) 0.05300(13) 0.0286(7) Uani 1 1 d . . . . .
H41C H 1.115532 0.043605 0.045574 0.034 Uiso 1 1 calc R U . . .
C42C C 1.1843(2) 0.32556(19) -0.04531(14) 0.0301(7) Uani 1 1 d . . . . .
O43C O 1.18033(18) 0.37987(16) -0.08221(12) 0.0505(8) Uani 1 1 d . . . . .
N44C N 1.26838(19) 0.29341(16) -0.02240(11) 0.0292(6) Uani 1 1 d . . . . .
H44C H 1.267315 0.255430 0.004444 0.035 Uiso 1 1 calc R U . . .
C45C C 1.3622(2) 0.3204(2) -0.04131(14) 0.0331(7) Uani 1 1 d . . . . .
H45G H 1.410602 0.302156 -0.014209 0.040 Uiso 1 1 calc R U . . .
H45H H 1.349828 0.377969 -0.047918 0.040 Uiso 1 1 calc R U . . .
C46C C 1.4078(2) 0.2914(2) -0.09112(14) 0.0346(8) Uani 1 1 d . . . . .
H46G H 1.423940 0.233859 -0.084262 0.041 Uiso 1 1 calc R U . . .
H46H H 1.358602 0.307492 -0.117923 0.041 Uiso 1 1 calc R U . . .
C47C C 1.5016(2) 0.3238(2) -0.11066(13) 0.0295(7) Uani 1 1 d . . . . .
O48C O 1.5051(2) 0.3695(2) -0.15193(11) 0.0554(8) Uani 1 1 d . . . . .
O49C O 1.5743(2) 0.3019(2) -0.08150(12) 0.0615(10) Uani 1 1 d . . . . .
H49C H 1.623320 0.322585 -0.095340 0.074 Uiso 1 1 calc R U . . .
Cl50 Cl 0.65195(6) 0.99617(5) 0.42508(3) 0.03626(18) Uani 1 1 d . . . . .
O51 O 0.5899(2) 0.95277(19) 0.40581(11) 0.0558(8) Uani 1 1 d . . . . .
O52 O 0.6764(2) 0.9598(2) 0.47608(11) 0.0535(8) Uani 1 1 d . . . . .
O53 O 0.5984(3) 1.07315(19) 0.42484(17) 0.0722(10) Uani 1 1 d . . . . .
O54 O 0.7428(2) 0.9981(2) 0.39213(12) 0.0665(10) Uani 1 1 d . . . . .
Cl5A Cl -0.3465(4) 0.7600(3) 0.30691(19) 0.0481(14) Uani 0.67 1 d D . P B 1
O56A O -0.3673(3) 0.8201(3) 0.34401(17) 0.0524(11) Uiso 0.67 1 d D . P B 1
O57A O -0.2432(4) 0.7423(3) 0.3003(2) 0.0531(17) Uiso 0.67 1 d D . P B 1
O58A O -0.3927(4) 0.7965(3) 0.2626(2) 0.0625(13) Uiso 0.67 1 d D . P B 1
O59A O -0.3943(4) 0.6991(3) 0.33668(19) 0.0597(12) Uiso 0.67 1 d D . P B 1
Cl5B Cl -0.3505(6) 0.7639(4) 0.3099(2) 0.0162(13) Uiso 0.33 1 d D . P C 2
O56B O -0.4007(7) 0.7661(6) 0.3562(3) 0.064(3) Uiso 0.33 1 d D . P C 2
O57B O -0.2444(6) 0.7255(5) 0.3122(4) 0.032(2) Uiso 0.33 1 d D . P C 2
O58B O -0.3680(7) 0.8357(5) 0.2726(3) 0.054(2) Uiso 0.33 1 d D . P C 2
O59B O -0.3875(10) 0.7097(7) 0.2811(5) 0.095(4) Uiso 0.33 1 d D . P C 2
Cl60 Cl 0.01434(6) 0.60126(5) 0.39688(3) 0.03383(17) Uani 1 1 d . . . . .
O61 O 0.0844(2) 0.63127(17) 0.35670(12) 0.0494(7) Uani 1 1 d . . . . .
O62 O 0.0237(2) 0.63029(17) 0.44363(11) 0.0451(6) Uani 1 1 d . . . . .
O63 O -0.08634(19) 0.62687(16) 0.38166(11) 0.0441(6) Uani 1 1 d . . . . .
O64 O 0.0370(2) 0.51789(16) 0.40614(12) 0.0502(7) Uani 1 1 d . . . . .
Cl65 Cl 1.32727(6) 0.06143(5) -0.05681(3) 0.03128(16) Uani 1 1 d . . . . .
O66 O 1.32288(18) 0.02583(16) -0.10108(10) 0.0398(6) Uani 1 1 d . . . . .
O67 O 1.2646(3) 0.02883(18) -0.01430(11) 0.0558(8) Uani 1 1 d . . . . .
O68 O 1.2928(2) 0.14345(15) -0.06950(11) 0.0420(6) Uani 1 1 d . . . . .
O69 O 1.4297(2) 0.04803(19) -0.04387(13) 0.0558(8) Uani 1 1 d . . . . .
Cl70 Cl 0.33894(6) 0.25055(5) 0.24685(4) 0.03784(19) Uani 1 1 d . . . . .
O71 O 0.3250(2) 0.21139(19) 0.20607(13) 0.0579(8) Uani 1 1 d . . . . .
O72 O 0.2709(2) 0.22725(17) 0.29014(12) 0.0557(8) Uani 1 1 d D . . . .
O73 O 0.3154(2) 0.33315(17) 0.23072(12) 0.0492(7) Uani 1 1 d . . . . .
O74 O 0.4386(2) 0.2274(2) 0.26197(18) 0.0801(12) Uani 1 1 d . . . . .
Cl7A Cl 0.9703(4) 0.4235(3) 0.0943(2) 0.0288(8) Uani 0.67 1 d D . P D 1
O76A O 0.9073(3) 0.4282(2) 0.14129(16) 0.0467(10) Uiso 0.67 1 d D . P D 1
O77A O 1.0469(3) 0.4682(2) 0.09348(16) 0.0410(9) Uiso 0.67 1 d D . P D 1
O78A O 1.0136(4) 0.3428(3) 0.0923(2) 0.0351(13) Uiso 0.67 1 d D . P D 1
O79A O 0.9150(4) 0.4548(3) 0.0493(2) 0.0648(13) Uiso 0.67 1 d D . P D 1
Cl7B Cl 0.9789(9) 0.4150(7) 0.0958(5) 0.040(3) Uiso 0.33 1 d D . P E 2
O76B O 0.9885(10) 0.4483(8) 0.1416(5) 0.100(4) Uiso 0.33 1 d D . P E 2
O77B O 1.0416(7) 0.4555(5) 0.0566(4) 0.056(2) Uiso 0.33 1 d D . P E 2
O78B O 1.0190(6) 0.3345(4) 0.1058(4) 0.027(2) Uiso 0.33 1 d D . P E 2
O79B O 0.8811(6) 0.4320(5) 0.0771(4) 0.051(2) Uiso 0.33 1 d D . P E 2
C80 C 0.3717(3) 1.0979(3) 0.40367(19) 0.0548(11) Uani 1 1 d . . . . .
H80A H 0.397215 1.043082 0.416969 0.082 Uiso 1 1 calc R U . . .
H80B H 0.388025 1.130203 0.426687 0.082 Uiso 1 1 calc R U . . .
H80C H 0.402949 1.112575 0.368723 0.082 Uiso 1 1 calc R U . . .
C81 C 0.2626(3) 1.1097(2) 0.40163(16) 0.0455(9) Uani 1 1 d . . . . .
N82 N 0.1781(2) 1.11780(16) 0.40166(12) 0.0371(7) Uani 1 1 d . . . . .
C83 C 0.5129(3) 0.8875(3) 0.16817(19) 0.0595(13) Uani 1 1 d . . . . .
H83A H 0.549978 0.915027 0.186221 0.089 Uiso 1 1 calc R U . . .
H83B H 0.503596 0.915971 0.132759 0.089 Uiso 1 1 calc R U . . .
H83C H 0.550664 0.835109 0.166851 0.089 Uiso 1 1 calc R U . . .
C84 C 0.4155(3) 0.8822(2) 0.19583(14) 0.0361(8) Uani 1 1 d . . . . .
N85 N 0.3387(2) 0.87972(19) 0.21719(12) 0.0385(7) Uani 1 1 d . . . . .
C86 C 0.0620(3) 0.3349(3) 0.22659(19) 0.0578(12) Uani 1 1 d . . . . .
H86A H 0.110941 0.304674 0.250756 0.087 Uiso 1 1 calc R U . . .
H86B H 0.073807 0.388621 0.217397 0.087 Uiso 1 1 calc R U . . .
H86C H 0.069338 0.311959 0.195137 0.087 Uiso 1 1 calc R U . . .
C87 C -0.0375(3) 0.3343(2) 0.25074(15) 0.0432(9) Uani 1 1 d . . . . .
N88 N -0.1154(3) 0.3323(3) 0.26954(17) 0.0658(12) Uani 1 1 d . . . . .
C89 C 0.2490(3) 0.3398(3) 0.10807(18) 0.0501(10) Uani 1 1 d . . . . .
H89A H 0.203237 0.366219 0.081327 0.075 Uiso 1 1 calc R U . . .
H89B H 0.229952 0.362467 0.139575 0.075 Uiso 1 1 calc R U . . .
H89C H 0.244987 0.284348 0.115960 0.075 Uiso 1 1 calc R U . . .
C90 C 0.3513(3) 0.3491(2) 0.08928(14) 0.0338(7) Uani 1 1 d . . . . .
N91 N 0.4307(2) 0.35649(19) 0.07370(14) 0.0429(8) Uani 1 1 d . . . . .
C92 C 0.8016(3) 0.7904(4) 0.17576(18) 0.0734(18) Uani 1 1 d . . . . .
H92A H 0.767707 0.752909 0.164912 0.110 Uiso 1 1 calc R U . . .
H92B H 0.756533 0.840759 0.173520 0.110 Uiso 1 1 calc R U . . .
H92C H 0.819469 0.771641 0.211649 0.110 Uiso 1 1 calc R U . . .
C93 C 0.8920(3) 0.7989(2) 0.14196(14) 0.0366(8) Uani 1 1 d . . . . .
N94 N 0.9627(2) 0.8051(2) 0.11658(14) 0.0447(8) Uani 1 1 d . . . . .
C95 C 0.1599(3) 0.4383(3) 0.49564(18) 0.0529(11) Uani 1 1 d . . . . .
H95A H 0.116849 0.480982 0.510209 0.079 Uiso 1 1 calc R U . . .
H95B H 0.187499 0.398001 0.523894 0.079 Uiso 1 1 calc R U . . .
H95C H 0.120317 0.416144 0.475283 0.079 Uiso 1 1 calc R U . . .
C96 C 0.2416(3) 0.4676(2) 0.46226(16) 0.0425(9) Uani 1 1 d . . . . .
N97 N 0.3072(3) 0.4896(2) 0.43757(14) 0.0516(9) Uani 1 1 d . . . . .

loop_
_atom_site_aniso_label
_atom_site_aniso_U_11
_atom_site_aniso_U_22
_atom_site_aniso_U_33
_atom_site_aniso_U_23
_atom_site_aniso_U_13
_atom_site_aniso_U_12
Fe1A 0.0146(2) 0.0223(2) 0.0236(2) -0.00231(19) 0.00250(17) -0.00637(17)
N2A 0.0163(11) 0.0250(12) 0.0261(13) -0.0044(10) 0.0013(10) -0.0055(10)
C3A 0.0194(13) 0.0222(14) 0.0264(15) -0.0042(12) 0.0000(12) -0.0042(11)
C4A 0.0210(14) 0.0274(15) 0.0272(15) -0.0033(13) 0.0030(12) -0.0065(12)
C5A 0.0197(14) 0.0272(15) 0.0287(16) -0.0023(13) 0.0016(12) -0.0059(12)
C6A 0.0197(14) 0.0288(15) 0.0304(16) -0.0038(13) 0.0002(12) -0.0085(12)
C7A 0.0198(14) 0.0248(14) 0.0263(15) -0.0013(12) -0.0006(12) -0.0058(11)
N8A 0.0181(11) 0.0252(12) 0.0268(13) -0.0048(11) 0.0019(10) -0.0070(10)
N9A 0.0184(11) 0.0235(12) 0.0277(13) -0.0040(10) 0.0018(10) -0.0054(10)
C10A 0.0206(14) 0.0283(16) 0.0356(17) -0.0051(14) -0.0028(13) -0.0050(12)
C11A 0.0265(15) 0.0311(16) 0.0304(16) -0.0074(14) -0.0041(13) -0.0057(13)
C12A 0.0236(15) 0.0281(16) 0.0289(16) -0.0056(13) -0.0001(12) -0.0035(12)
N13A 0.0203(12) 0.0316(14) 0.0261(13) -0.0050(11) 0.0039(10) -0.0103(10)
N14A 0.0166(11) 0.0274(13) 0.0310(14) -0.0028(11) 0.0021(10) -0.0095(10)
C15A 0.0234(15) 0.0348(17) 0.0268(16) -0.0022(13) 0.0021(12) -0.0097(13)
C16A 0.0305(16) 0.0392(18) 0.0303(17) -0.0082(15) 0.0016(14) -0.0129(14)
C17A 0.0284(16) 0.0381(18) 0.0285(16) -0.0077(14) 0.0003(13) -0.0156(14)
C18A 0.0223(14) 0.0261(15) 0.0339(17) -0.0020(13) 0.0024(13) -0.0063(12)
O19A 0.0319(12) 0.0495(15) 0.0307(13) -0.0031(11) 0.0041(10) -0.0188(11)
N20A 0.0228(13) 0.0402(16) 0.0293(14) -0.0023(12) 0.0029(11) -0.0120(12)
C21A 0.0191(14) 0.0339(17) 0.0398(18) -0.0032(15) 0.0023(13) -0.0098(13)
C22A 0.0250(16) 0.0303(16) 0.0402(19) -0.0049(15) 0.0038(14) -0.0084(13)
C23A 0.0210(15) 0.0319(17) 0.0373(18) -0.0084(15) 0.0029(13) -0.0051(13)
O24A 0.0231(11) 0.0365(14) 0.0545(16) 0.0046(12) 0.0051(11) -0.0065(10)
O25A 0.0222(12) 0.0339(13) 0.077(2) 0.0014(13) 0.0015(12) -0.0055(10)
N26A 0.0156(11) 0.0227(12) 0.0230(12) -0.0034(10) 0.0015(9) -0.0055(9)
C27A 0.0181(13) 0.0245(14) 0.0228(14) -0.0055(12) 0.0010(11) -0.0047(11)
C28A 0.0202(14) 0.0229(14) 0.0257(15) -0.0006(12) 0.0023(12) -0.0060(11)
C29A 0.0193(14) 0.0286(15) 0.0204(14) -0.0041(12) 0.0033(11) -0.0072(12)
C30A 0.0176(13) 0.0265(15) 0.0254(15) -0.0032(12) 0.0003(11) -0.0032(11)
C31A 0.0187(13) 0.0235(14) 0.0218(14) -0.0030(12) 0.0004(11) -0.0030(11)
N32A 0.0165(11) 0.0235(12) 0.0285(13) -0.0011(11) 0.0033(10) -0.0047(10)
N33A 0.0174(11) 0.0281(13) 0.0280(13) -0.0038(11) 0.0018(10) -0.0076(10)
C34A 0.0156(13) 0.0347(17) 0.0350(17) -0.0048(14) 0.0014(12) -0.0029(12)
C35A 0.0229(15) 0.0314(17) 0.0408(19) -0.0010(15) -0.0009(14) 0.0014(13)
C36A 0.0263(15) 0.0256(15) 0.0340(17) 0.0005(13) 0.0003(13) -0.0030(13)
N37A 0.0175(11) 0.0233(12) 0.0284(13) -0.0004(11) 0.0035(10) -0.0053(10)
N38A 0.0185(11) 0.0268(13) 0.0253(13) -0.0034(11) 0.0032(10) -0.0085(10)
C39A 0.0287(16) 0.0235(15) 0.0335(17) -0.0002(13) 0.0010(13) -0.0074(12)
C40A 0.0299(17) 0.0244(16) 0.049(2) 0.0009(15) 0.0027(15) -0.0017(13)
C41A 0.0233(15) 0.0283(16) 0.0385(18) -0.0027(14) 0.0017(13) 0.0007(13)
C42A 0.0180(13) 0.0265(15) 0.0264(15) -0.0025(12) 0.0032(12) -0.0060(11)
O43A 0.0245(11) 0.0481(14) 0.0269(12) 0.0048(11) 0.0019(9) -0.0135(10)
N44A 0.0196(12) 0.0368(15) 0.0302(14) 0.0018(12) 0.0004(11) -0.0113(11)
C45A 0.0189(14) 0.0371(18) 0.0404(19) -0.0004(15) 0.0025(13) -0.0143(13)
C46A 0.0269(19) 0.039(2) 0.104(4) -0.007(2) 0.025(2) -0.0132(16)
C47A 0.0225(16) 0.0346(19) 0.063(3) -0.0053(18) 0.0100(16) -0.0091(14)
O48A 0.0217(13) 0.0448(17) 0.115(3) 0.0237(18) 0.0117(15) -0.0059(11)
O49A 0.0274(14) 0.0406(16) 0.141(4) 0.0138(19) 0.0245(17) -0.0079(12)
Fe1B 0.0205(2) 0.0268(2) 0.0297(3) 0.0015(2) 0.0074(2) -0.00555(19)
N2B 0.0205(12) 0.0241(13) 0.0338(14) -0.0027(11) 0.0053(11) -0.0065(10)
C3B 0.0211(14) 0.0292(16) 0.0347(17) -0.0037(14) 0.0010(13) -0.0078(12)
C4B 0.0249(16) 0.0368(18) 0.0382(18) -0.0094(15) 0.0069(14) -0.0126(14)
C5B 0.0232(15) 0.0349(18) 0.047(2) -0.0160(16) 0.0094(14) -0.0120(13)
C6B 0.0244(15) 0.0347(18) 0.043(2) -0.0133(15) 0.0054(14) -0.0096(14)
C7B 0.0239(15) 0.0257(15) 0.0362(18) -0.0052(14) 0.0033(13) -0.0076(12)
N8B 0.0194(12) 0.0356(15) 0.0376(15) -0.0036(12) -0.0005(11) -0.0112(11)
N9B 0.0184(12) 0.0307(14) 0.0426(16) 0.0012(12) 0.0004(11) -0.0113(11)
C10B 0.0260(16) 0.0361(18) 0.051(2) -0.0014(16) -0.0059(15) -0.0098(14)
C11B 0.0352(19) 0.046(2) 0.052(2) -0.0091(18) -0.0133(17) -0.0091(17)
C12B 0.0280(16) 0.043(2) 0.041(2) -0.0054(16) -0.0022(15) -0.0115(15)
N13B 0.0257(13) 0.0332(14) 0.0342(15) -0.0066(12) 0.0055(11) -0.0121(11)
N14B 0.0227(12) 0.0279(13) 0.0323(14) -0.0049(11) 0.0049(11) -0.0094(11)
C15B 0.0324(17) 0.0329(17) 0.0326(18) -0.0054(14) 0.0063(14) -0.0064(14)
C16B 0.040(2) 0.045(2) 0.039(2) -0.0147(17) 0.0026(16) -0.0101(17)
C17B 0.0370(19) 0.043(2) 0.045(2) -0.0158(17) 0.0013(16) -0.0152(16)
C18B 0.021(2) 0.026(3) 0.034(3) 0.000(3) 0.000(2) -0.005(2)
O19B 0.0304(17) 0.045(2) 0.058(2) -0.0328(19) 0.0195(16) -0.0279(16)
N20B 0.0163(19) 0.033(3) 0.036(2) -0.010(2) 0.0051(16) -0.0134(18)
C21B 0.017(2) 0.042(3) 0.024(2) -0.005(2) 0.0020(18) -0.014(2)
C22B 0.018(2) 0.045(3) 0.036(3) 0.009(3) -0.004(2) -0.017(2)
C23B 0.012(3) 0.028(3) 0.032(4) 0.000(3) 0.004(2) -0.0073(18)
O24B 0.020(2) 0.072(5) 0.076(5) 0.041(3) -0.0051(19) -0.021(2)
O25B 0.0194(17) 0.051(2) 0.039(2) 0.004(2) -0.0017(16) -0.0142(16)
N26B 0.0305(14) 0.0313(14) 0.0282(14) 0.0004(12) 0.0052(11) -0.0006(12)
C27B 0.0292(16) 0.0354(18) 0.0274(16) -0.0032(14) 0.0034(13) -0.0020(14)
C28B 0.0351(18) 0.0365(18) 0.0274(17) -0.0043(14) 0.0015(14) -0.0034(15)
C29B 0.0316(17) 0.044(2) 0.0266(17) -0.0067(15) 0.0038(14) -0.0011(15)
C30B 0.0337(18) 0.042(2) 0.0305(18) -0.0005(16) 0.0052(14) 0.0035(15)
C31B 0.0346(18) 0.0389(19) 0.0285(17) 0.0020(15) 0.0078(14) 0.0009(15)
N32B 0.0304(14) 0.0311(14) 0.0322(15) -0.0010(12) -0.0012(12) 0.0002(12)
N33B 0.0259(13) 0.0382(16) 0.0306(14) -0.0035(12) 0.0044(11) -0.0039(12)
C34B 0.0285(17) 0.043(2) 0.0356(19) -0.0044(16) -0.0015(14) 0.0019(15)
C35B 0.039(2) 0.039(2) 0.046(2) -0.0055(17) -0.0062(17) 0.0057(16)
C36B 0.045(2) 0.0300(18) 0.041(2) -0.0018(16) -0.0016(17) -0.0008(15)
N37B 0.0441(17) 0.0318(16) 0.0414(18) 0.0046(14) 0.0095(14) 0.0039(13)
N38B 0.0418(17) 0.0344(16) 0.0373(17) 0.0012(13) 0.0106(14) -0.0075(13)
C39B 0.057(2) 0.0317(19) 0.050(2) 0.0033(18) 0.011(2) -0.0080(18)
C40B 0.068(3) 0.035(2) 0.058(3) 0.008(2) 0.011(2) -0.003(2)
C41B 0.049(2) 0.040(2) 0.052(2) 0.0040(19) 0.0108(19) 0.0108(18)
O43B 0.0293(14) 0.0482(18) 0.0405(17) -0.0015(14) -0.0082(13) -0.0133(13)
N44B 0.0201(15) 0.0356(18) 0.0399(19) -0.0030(16) 0.0010(14) -0.0118(13)
C45B 0.0222(18) 0.034(2) 0.041(2) -0.0037(18) 0.0036(16) -0.0121(16)
C46B 0.0234(17) 0.036(2) 0.091(3) -0.011(2) 0.0045(19) -0.0110(15)
C47B 0.0247(17) 0.0319(18) 0.066(3) -0.0089(18) 0.0012(17) -0.0071(14)
O48B 0.0213(15) 0.0358(18) 0.148(4) 0.004(2) 0.005(2) -0.0058(13)
O49B 0.0210(15) 0.048(2) 0.100(3) 0.014(2) 0.0085(17) -0.0059(14)
Fe1C 0.0137(2) 0.0219(2) 0.0253(2) 0.00055(19) 0.00041(17) -0.00686(17)
N2C 0.0158(11) 0.0223(12) 0.0255(13) -0.0006(10) 0.0003(10) -0.0057(9)
C3C 0.0177(13) 0.0216(14) 0.0239(14) -0.0007(12) -0.0021(11) -0.0046(11)
C4C 0.0190(13) 0.0225(14) 0.0265(15) -0.0017(12) 0.0010(12) -0.0045(11)
C5C 0.0172(13) 0.0228(14) 0.0279(15) 0.0002(12) -0.0006(11) -0.0056(11)
C6C 0.0198(14) 0.0277(15) 0.0268(15) -0.0014(13) -0.0014(12) -0.0087(12)
C7C 0.0190(13) 0.0265(15) 0.0243(15) -0.0017(12) 0.0010(11) -0.0061(11)
N8C 0.0173(11) 0.0231(12) 0.0298(13) -0.0027(10) -0.0014(10) -0.0071(10)
N9C 0.0171(11) 0.0223(12) 0.0295(13) 0.0005(10) -0.0006(10) -0.0080(9)
C10C 0.0227(14) 0.0245(15) 0.0367(17) -0.0033(13) -0.0078(13) -0.0061(12)
C11C 0.0278(16) 0.0350(17) 0.0370(18) -0.0098(15) -0.0052(14) -0.0087(14)
C12C 0.0260(15) 0.0316(16) 0.0288(16) -0.0069(13) -0.0002(13) -0.0063(13)
N13C 0.0168(11) 0.0340(14) 0.0290(14) -0.0037(11) 0.0023(10) -0.0095(10)
N14C 0.0157(11) 0.0321(14) 0.0276(13) -0.0001(11) 0.0013(10) -0.0099(10)
C15C 0.0219(15) 0.0398(18) 0.0304(17) -0.0026(14) 0.0039(13) -0.0085(13)
C16C 0.0317(17) 0.054(2) 0.0288(17) -0.0126(16) 0.0041(14) -0.0125(16)
C17C 0.0267(16) 0.048(2) 0.0301(17) -0.0105(15) -0.0007(13) -0.0151(15)
C18C 0.0188(14) 0.0271(15) 0.0279(15) -0.0038(13) -0.0005(12) -0.0064(12)
O19C 0.0196(10) 0.0456(14) 0.0305(12) 0.0014(10) -0.0026(9) -0.0100(10)
N20C 0.0156(11) 0.0317(14) 0.0268(13) 0.0008(11) 0.0000(10) -0.0083(10)
C21C 0.0185(14) 0.0300(16) 0.0373(18) -0.0016(14) 0.0029(13) -0.0102(12)
C22C 0.0186(14) 0.0298(16) 0.0346(17) -0.0005(14) 0.0024(12) -0.0077(12)
C23C 0.0189(14) 0.0327(17) 0.0299(16) -0.0013(14) 0.0031(12) -0.0061(12)
O24C 0.0219(11) 0.0335(13) 0.0607(17) 0.0055(12) 0.0060(11) -0.0081(10)
O25C 0.0194(11) 0.0399(14) 0.077(2) 0.0196(14) 0.0053(12) -0.0050(10)
N26C 0.0165(11) 0.0228(12) 0.0248(12) -0.0007(10) 0.0001(10) -0.0060(9)
C27C 0.0187(14) 0.0233(14) 0.0269(15) -0.0010(12) 0.0001(12) -0.0028(11)
C28C 0.0219(14) 0.0234(14) 0.0283(15) 0.0007(12) 0.0033(12) -0.0070(12)
C29C 0.0179(13) 0.0282(15) 0.0260(15) -0.0013(13) 0.0041(12) -0.0074(12)
C30C 0.0173(13) 0.0267(15) 0.0263(15) -0.0024(12) 0.0002(11) -0.0055(11)
C31C 0.0197(13) 0.0199(14) 0.0238(14) -0.0007(12) -0.0019(11) -0.0036(11)
N32C 0.0161(11) 0.0249(13) 0.0352(14) 0.0028(11) 0.0004(10) -0.0050(10)
N33C 0.0163(11) 0.0280(13) 0.0318(14) 0.0024(11) 0.0004(10) -0.0087(10)
C34C 0.0171(14) 0.0305(17) 0.047(2) 0.0038(15) -0.0007(13) -0.0010(12)
C35C 0.0247(17) 0.0306(18) 0.062(3) 0.0085(17) -0.0001(16) -0.0014(14)
C36C 0.0246(16) 0.0247(16) 0.050(2) 0.0077(15) -0.0012(15) -0.0035(13)
N37C 0.0169(11) 0.0241(12) 0.0290(13) -0.0010(11) 0.0018(10) -0.0075(10)
N38C 0.0170(11) 0.0269(13) 0.0278(13) -0.0029(11) 0.0012(10) -0.0090(10)
C39C 0.0263(15) 0.0237(15) 0.0338(17) 0.0011(13) 0.0018(13) -0.0124(12)
C40C 0.0282(16) 0.0221(15) 0.043(2) 0.0018(14) -0.0027(14) -0.0058(13)
C41C 0.0216(14) 0.0239(15) 0.0376(18) 0.0011(13) -0.0030(13) -0.0029(12)
C42C 0.0236(15) 0.0254(15) 0.0372(18) 0.0003(14) 0.0098(13) -0.0075(12)
O43C 0.0262(12) 0.0424(15) 0.0653(19) 0.0229(14) 0.0121(12) -0.0040(11)
N44C 0.0218(13) 0.0314(14) 0.0351(15) -0.0020(12) 0.0042(11) -0.0135(11)
C45C 0.0234(15) 0.0375(18) 0.0406(19) -0.0074(15) 0.0094(14) -0.0169(14)
C46C 0.0231(15) 0.0411(19) 0.0419(19) -0.0089(16) 0.0051(14) -0.0143(14)
C47C 0.0210(15) 0.0335(17) 0.0340(17) -0.0063(14) 0.0048(13) -0.0079(13)
O48C 0.0310(13) 0.080(2) 0.0464(16) 0.0192(15) -0.0015(12) -0.0199(14)
O49C 0.0256(13) 0.086(2) 0.0634(19) 0.0283(17) -0.0079(13) -0.0258(14)
Cl50 0.0307(4) 0.0403(4) 0.0382(4) -0.0013(4) -0.0059(3) -0.0108(3)
O51 0.070(2) 0.0614(19) 0.0451(16) 0.0019(14) -0.0130(15) -0.0399(17)
O52 0.0415(15) 0.075(2) 0.0377(15) 0.0021(14) -0.0088(12) -0.0051(14)
O53 0.062(2) 0.0411(17) 0.111(3) -0.0077(18) -0.018(2) -0.0030(15)
O54 0.0464(17) 0.116(3) 0.0464(17) -0.0198(19) 0.0106(14) -0.0399(19)
Cl5A 0.0235(10) 0.0498(17) 0.067(2) -0.0049(9) 0.0039(8) -0.0072(8)
Cl60 0.0308(4) 0.0330(4) 0.0379(4) -0.0027(3) 0.0001(3) -0.0113(3)
O61 0.0424(15) 0.0519(17) 0.0521(17) -0.0017(14) 0.0060(13) -0.0171(13)
O62 0.0423(15) 0.0560(17) 0.0426(15) -0.0116(13) 0.0006(12) -0.0215(13)
O63 0.0335(13) 0.0479(15) 0.0524(16) -0.0112(13) -0.0052(12) -0.0072(12)
O64 0.0503(16) 0.0344(14) 0.0630(19) -0.0018(13) -0.0025(14) -0.0084(12)
Cl65 0.0289(4) 0.0299(4) 0.0370(4) -0.0052(3) -0.0027(3) -0.0105(3)
O66 0.0313(12) 0.0505(15) 0.0443(14) -0.0177(12) 0.0029(11) -0.0176(11)
O67 0.079(2) 0.0548(18) 0.0391(15) -0.0058(13) 0.0114(15) -0.0375(17)
O68 0.0447(15) 0.0330(13) 0.0464(15) -0.0052(12) -0.0012(12) -0.0051(11)
O69 0.0399(15) 0.0618(19) 0.073(2) -0.0262(17) -0.0251(15) -0.0002(14)
Cl70 0.0277(4) 0.0393(4) 0.0511(5) -0.0183(4) 0.0012(4) -0.0093(3)
O71 0.0546(18) 0.0579(19) 0.070(2) -0.0320(17) -0.0097(16) -0.0065(15)
O72 0.0618(19) 0.0458(16) 0.0613(19) -0.0063(15) 0.0077(15) -0.0241(14)
O73 0.0535(17) 0.0442(15) 0.0544(17) -0.0114(13) 0.0074(14) -0.0231(13)
O74 0.0409(17) 0.093(3) 0.118(3) -0.049(3) -0.025(2) -0.0003(18)
Cl7A 0.0231(11) 0.0315(13) 0.0328(13) -0.0082(9) 0.0033(7) -0.0077(10)
C80 0.038(2) 0.068(3) 0.063(3) -0.024(2) 0.006(2) -0.013(2)
C81 0.061(3) 0.040(2) 0.037(2) -0.0094(17) 0.0084(19) -0.0185(19)
N82 0.0308(16) 0.0467(18) 0.0359(16) -0.0136(14) 0.0044(13) -0.0095(13)
C83 0.033(2) 0.094(4) 0.054(3) -0.023(3) 0.0087(19) -0.012(2)
C84 0.0317(18) 0.043(2) 0.0335(18) -0.0080(16) -0.0043(15) -0.0043(15)
N85 0.0327(16) 0.0412(17) 0.0407(17) -0.0046(14) -0.0007(13) -0.0078(13)
C86 0.043(2) 0.073(3) 0.056(3) -0.015(2) 0.007(2) -0.010(2)
C87 0.042(2) 0.051(2) 0.038(2) -0.0043(18) -0.0049(17) -0.0157(18)
N88 0.045(2) 0.098(3) 0.062(2) -0.016(2) 0.0038(19) -0.034(2)
C89 0.0329(19) 0.064(3) 0.052(2) -0.012(2) 0.0065(18) -0.0082(19)
C90 0.0336(18) 0.0283(16) 0.0382(19) -0.0032(14) -0.0026(15) -0.0051(14)
N91 0.0311(16) 0.0418(18) 0.057(2) -0.0083(16) 0.0023(15) -0.0120(13)
C92 0.032(2) 0.125(5) 0.043(2) 0.015(3) 0.0066(18) 0.000(3)
C93 0.0296(18) 0.043(2) 0.0359(19) -0.0044(16) -0.0022(15) -0.0050(15)
N94 0.0310(16) 0.0493(19) 0.051(2) -0.0012(16) 0.0054(15) -0.0121(14)
C95 0.037(2) 0.063(3) 0.052(2) 0.010(2) 0.0012(18) -0.0152(19)
C96 0.0333(19) 0.050(2) 0.042(2) -0.0006(18) -0.0047(16) -0.0086(17)
N97 0.0364(18) 0.073(3) 0.048(2) -0.0067(18) 0.0008(15) -0.0208(17)

loop_
_atom_type_symbol
_atom_type_description
_atom_type_scat_dispersion_real
_atom_type_scat_dispersion_imag
_atom_type_scat_source
C C 0.0181 0.0091 'International Tables Vol C Tables 4.2.6.8 and 6.1.1.4'
H H 0.0000 0.0000 'International Tables Vol C Tables 4.2.6.8 and 6.1.1.4'
N N 0.0311 0.0180 'International Tables Vol C Tables 4.2.6.8 and 6.1.1.4'
O O 0.0492 0.0322 'International Tables Vol C Tables 4.2.6.8 and 6.1.1.4'
Cl Cl 0.3639 0.7018 'International Tables Vol C Tables 4.2.6.8 and 6.1.1.4'
Fe Fe -1.1336 3.1974 'International Tables Vol C Tables 4.2.6.8 and 6.1.1.4'

loop_
_geom_angle_atom_site_label_1
_geom_angle_atom_site_label_2
_geom_angle_atom_site_label_3
_geom_angle
_geom_angle_site_symmetry_1
_geom_angle_site_symmetry_3
_geom_angle_publ_flag
N2A Fe1A N9A 80.40(10) . . ?
N2A Fe1A N14A 80.45(11) . . ?
N2A Fe1A N26A 179.01(11) . . ?
N2A Fe1A N33A 99.79(10) . . ?
N2A Fe1A N38A 99.48(10) . . ?
N9A Fe1A N33A 93.18(11) . . ?
N14A Fe1A N9A 160.78(10) . . ?
N14A Fe1A N33A 91.67(11) . . ?
N14A Fe1A N38A 90.19(11) . . ?
N26A Fe1A N9A 98.61(10) . . ?
N26A Fe1A N14A 100.54(10) . . ?
N26A Fe1A N33A 80.30(10) . . ?
N26A Fe1A N38A 80.46(10) . . ?
N38A Fe1A N9A 91.34(11) . . ?
N38A Fe1A N33A 160.68(10) . . ?
C3A N2A Fe1A 120.1(2) . . ?
C7A N2A Fe1A 120.4(2) . . ?
C7A N2A C3A 119.5(3) . . ?
N2A C3A C4A 122.7(3) . . ?
N2A C3A N8A 111.0(2) . . ?
C4A C3A N8A 126.3(3) . . ?
C3A C4A H4A 121.5 . . ?
C3A C4A C5A 117.1(3) . . ?
C5A C4A H4A 121.5 . . ?
C4A C5A C18A 116.0(3) . . ?
C6A C5A C4A 121.2(3) . . ?
C6A C5A C18A 122.8(3) . . ?
C5A C6A H6A 121.6 . . ?
C7A C6A C5A 116.9(3) . . ?
C7A C6A H6A 121.6 . . ?
N2A C7A C6A 122.6(3) . . ?
N2A C7A N13A 110.3(2) . . ?
C6A C7A N13A 127.1(3) . . ?
N9A N8A C3A 116.3(2) . . ?
C12A N8A C3A 132.4(3) . . ?
C12A N8A N9A 111.2(2) . . ?
N8A N9A Fe1A 112.28(18) . . ?
C10A N9A Fe1A 142.7(2) . . ?
C10A N9A N8A 104.8(3) . . ?
N9A C10A H10A 124.3 . . ?
N9A C10A C11A 111.4(3) . . ?
C11A C10A H10A 124.3 . . ?
C10A C11A H11A 127.2 . . ?
C12A C11A C10A 105.6(3) . . ?
C12A C11A H11A 127.2 . . ?
N8A C12A C11A 107.1(3) . . ?
N8A C12A H12A 126.5 . . ?
C11A C12A H12A 126.5 . . ?
N14A N13A C7A 116.3(2) . . ?
C17A N13A C7A 132.7(3) . . ?
C17A N13A N14A 110.8(2) . . ?
N13A N14A Fe1A 112.40(19) . . ?
C15A N14A Fe1A 141.7(2) . . ?
C15A N14A N13A 105.3(3) . . ?
N14A C15A H15A 124.5 . . ?
N14A C15A C16A 111.0(3) . . ?
C16A C15A H15A 124.5 . . ?
C15A C16A H16A 127.0 . . ?
C17A C16A C15A 106.1(3) . . ?
C17A C16A H16A 127.0 . . ?
N13A C17A C16A 106.8(3) . . ?
N13A C17A H17A 126.6 . . ?
C16A C17A H17A 126.6 . . ?
O19A C18A C5A 120.3(3) . . ?
O19A C18A N20A 122.9(3) . . ?
N20A C18A C5A 116.8(3) . . ?
C18A N20A H20A 119.0 . . ?
C18A N20A C21A 122.0(3) . . ?
C21A N20A H20A 119.0 . . ?
N20A C21A H21E 109.3 . . ?
N20A C21A H21F 109.3 . . ?
N20A C21A C22A 111.8(3) . . ?
H21E C21A H21F 107.9 . . ?
C22A C21A H21E 109.3 . . ?
C22A C21A H21F 109.3 . . ?
C21A C22A H22E 109.4 . . ?
C21A C22A H22F 109.4 . . ?
H22E C22A H22F 108.0 . . ?
C23A C22A C21A 111.3(3) . . ?
C23A C22A H22E 109.4 . . ?
C23A C22A H22F 109.4 . . ?
O24A C23A C22A 122.7(3) . . ?
O24A C23A O25A 123.8(3) . . ?
O25A C23A C22A 113.6(3) . . ?
C23A O25A H25A 109.5 . . ?
C27A N26A Fe1A 120.3(2) . . ?
C27A N26A C31A 119.7(2) . . ?
C31A N26A Fe1A 120.0(2) . . ?
N26A C27A C28A 122.8(3) . . ?
N26A C27A N32A 110.6(2) . . ?
C28A C27A N32A 126.6(3) . . ?
C27A C28A H28A 121.7 . . ?
C27A C28A C29A 116.7(3) . . ?
C29A C28A H28A 121.7 . . ?
C28A C29A C42A 117.2(3) . . ?
C30A C29A C28A 121.5(3) . . ?
C30A C29A C42A 121.2(3) . . ?
C29A C30A H30A 121.7 . . ?
C31A C30A C29A 116.7(3) . . ?
C31A C30A H30A 121.7 . . ?
N26A C31A C30A 122.4(3) . . ?
N26A C31A N37A 110.7(2) . . ?
C30A C31A N37A 126.9(3) . . ?
N33A N32A C27A 116.8(2) . . ?
C36A N32A C27A 132.0(3) . . ?
C36A N32A N33A 111.1(2) . . ?
N32A N33A Fe1A 111.98(18) . . ?
C34A N33A Fe1A 142.4(2) . . ?
C34A N33A N32A 105.6(3) . . ?
N33A C34A H34A 124.7 . . ?
N33A C34A C35A 110.6(3) . . ?
C35A C34A H34A 124.7 . . ?
C34A C35A H35A 127.2 . . ?
C36A C35A C34A 105.6(3) . . ?
C36A C35A H35A 127.2 . . ?
N32A C36A C35A 107.1(3) . . ?
N32A C36A H36A 126.5 . . ?
C35A C36A H36A 126.5 . . ?
N38A N37A C31A 116.6(2) . . ?
C41A N37A C31A 132.4(3) . . ?
C41A N37A N38A 110.8(2) . . ?
N37A N38A Fe1A 112.21(18) . . ?
C39A N38A Fe1A 142.0(2) . . ?
C39A N38A N37A 105.7(2) . . ?
N38A C39A H39A 124.9 . . ?
N38A C39A C40A 110.3(3) . . ?
C40A C39A H39A 124.9 . . ?
C39A C40A H40A 126.6 . . ?
C41A C40A C39A 106.7(3) . . ?
C41A C40A H40A 126.6 . . ?
N37A C41A C40A 106.5(3) . . ?
N37A C41A H41A 126.7 . . ?
C40A C41A H41A 126.7 . . ?
O43A C42A C29A 119.8(3) . . ?
O43A C42A N44A 123.9(3) . . ?
N44A C42A C29A 116.3(3) . . ?
C42A N44A H44A 119.2 . . ?
C42A N44A C45A 121.6(3) . . ?
C45A N44A H44A 119.2 . . ?
N44A C45A H45E 109.3 . . ?
N44A C45A H45F 109.3 . . ?
N44A C45A C46A 111.7(3) . . ?
H45E C45A H45F 107.9 . . ?
C46A C45A H45E 109.3 . . ?
C46A C45A H45F 109.3 . . ?
C45A C46A H46E 109.2 . . ?
C45A C46A H46F 109.2 . . ?
C45A C46A C47A 112.2(3) . . ?
H46E C46A H46F 107.9 . . ?
C47A C46A H46E 109.2 . . ?
C47A C46A H46F 109.2 . . ?
O48A C47A C46A 123.2(3) . . ?
O48A C47A O49A 123.1(3) . . ?
O49A C47A C46A 113.7(3) . . ?
C47A O49A H49A 109.5 . . ?
N2B Fe1B N9B 79.02(11) . . ?
N2B Fe1B N14B 79.10(11) . . ?
N2B Fe1B N33B 101.90(11) . . ?
N2B Fe1B N38B 99.03(12) . . ?
N14B Fe1B N9B 158.11(10) . . ?
N14B Fe1B N38B 90.58(13) . . ?
N26B Fe1B N2B 178.49(12) . . ?
N26B Fe1B N9B 100.38(12) . . ?
N26B Fe1B N14B 101.51(12) . . ?
N26B Fe1B N33B 79.49(12) . . ?
N26B Fe1B N38B 79.61(12) . . ?
N33B Fe1B N9B 92.34(12) . . ?
N33B Fe1B N14B 91.32(12) . . ?
N33B Fe1B N38B 158.97(12) . . ?
N38B Fe1B N9B 93.67(13) . . ?
C3B N2B Fe1B 120.3(2) . . ?
C3B N2B C7B 119.4(3) . . ?
C7B N2B Fe1B 120.2(2) . . ?
N2B C3B C4B 122.9(3) . . ?
N2B C3B N8B 111.4(3) . . ?
C4B C3B N8B 125.6(3) . . ?
C3B C4B H4B 121.6 . . ?
C3B C4B C5B 116.9(3) . . ?
C5B C4B H4B 121.6 . . ?
C4B C5B C6B 121.1(3) . . ?
C4B C5B C18B 118.9(4) . . ?
C4B C5B C18D 127.7(6) . . ?
C6B C5B C18B 119.8(4) . . ?
C6B C5B C18D 110.0(6) . . ?
C5B C6B H6B 121.6 . . ?
C7B C6B C5B 116.7(3) . . ?
C7B C6B H6B 121.6 . . ?
N2B C7B C6B 122.8(3) . . ?
N2B C7B N13B 110.9(3) . . ?
C6B C7B N13B 126.3(3) . . ?
N9B N8B C3B 116.3(3) . . ?
C12B N8B C3B 132.1(3) . . ?
C12B N8B N9B 111.6(3) . . ?
N8B N9B Fe1B 112.9(2) . . ?
C10B N9B Fe1B 142.2(2) . . ?
C10B N9B N8B 104.9(3) . . ?
N9B C10B H10B 124.5 . . ?
N9B C10B C11B 111.1(3) . . ?
C11B C10B H10B 124.5 . . ?
C10B C11B H11B 127.0 . . ?
C12B C11B C10B 106.0(4) . . ?
C12B C11B H11B 127.0 . . ?
N8B C12B C11B 106.4(3) . . ?
N8B C12B H12B 126.8 . . ?
C11B C12B H12B 126.8 . . ?
N14B N13B C7B 116.7(3) . . ?
C17B N13B C7B 132.3(3) . . ?
C17B N13B N14B 110.9(3) . . ?
N13B N14B Fe1B 113.0(2) . . ?
C15B N14B Fe1B 141.4(2) . . ?
C15B N14B N13B 105.5(3) . . ?
N14B C15B H15B 124.8 . . ?
N14B C15B C16B 110.5(3) . . ?
C16B C15B H15B 124.8 . . ?
C15B C16B H16B 127.2 . . ?
C17B C16B C15B 105.6(3) . . ?
C17B C16B H16B 127.2 . . ?
N13B C17B C16B 107.5(3) . . ?
N13B C17B H17B 126.3 . . ?
C16B C17B H17B 126.3 . . ?
O19B C18B C5B 119.6(4) . . ?
O19B C18B N20B 124.1(4) . . ?
N20B C18B C5B 115.9(4) . . ?
C18B N20B H20B 119.7 . . ?
C18B N20B C21B 120.6(5) . . ?
C21B N20B H20B 119.7 . . ?
N20B C21B H21A 109.3 . . ?
N20B C21B H21B 109.3 . . ?
N20B C21B C22B 111.7(4) . . ?
H21A C21B H21B 107.9 . . ?
C22B C21B H21A 109.3 . . ?
C22B C21B H21B 109.3 . . ?
C21B C22B H22A 109.2 . . ?
C21B C22B H22B 109.2 . . ?
H22A C22B H22B 107.9 . . ?
C23B C22B C21B 112.0(5) . . ?
C23B C22B H22A 109.2 . . ?
C23B C22B H22B 109.2 . . ?
O24B C23B C22B 122.0(7) . . ?
O24B C23B O25B 123.9(6) . . ?
O25B C23B C22B 114.1(6) . . ?
C23B O25B H25B 109.5 . . ?
O19D C18D C5B 125.5(12) . . ?
O19D C18D N20D 123.3(12) . . ?
N20D C18D C5B 111.0(10) . . ?
C18D N20D H20D 120.9 . . ?
C18D N20D C21D 118.1(13) . . ?
C21D N20D H20D 120.9 . . ?
N20D C21D H21C 108.6 . . ?
N20D C21D H21D 108.6 . . ?
N20D C21D C22D 114.7(13) . . ?
H21C C21D H21D 107.6 . . ?
C22D C21D H21C 108.6 . . ?
C22D C21D H21D 108.6 . . ?
C21D C22D H22C 109.5 . . ?
C21D C22D H22D 109.5 . . ?
C21D C22D C23D 110.5(14) . . ?
H22C C22D H22D 108.1 . . ?
C23D C22D H22C 109.5 . . ?
C23D C22D H22D 109.5 . . ?
O24D C23D C22D 122.3(19) . . ?
O24D C23D O25D 122.8(18) . . ?
O25D C23D C22D 114.9(16) . . ?
C23D O25D H25D 109.5 . . ?
C27B N26B Fe1B 120.9(2) . . ?
C27B N26B C31B 118.7(3) . . ?
C31B N26B Fe1B 120.2(2) . . ?
N26B C27B C28B 123.3(3) . . ?
N26B C27B N32B 109.8(3) . . ?
C28B C27B N32B 126.9(3) . . ?
C27B C28B H28B 121.5 . . ?
C27B C28B C29B 117.0(3) . . ?
C29B C28B H28B 121.5 . . ?
C28B C29B C42B 124.5(4) . . ?
C28B C29B C42D 112.2(7) . . ?
C30B C29B C28B 120.1(3) . . ?
C30B C29B C42B 115.3(4) . . ?
C30B C29B C42D 127.7(8) . . ?
C29B C30B H30B 121.1 . . ?
C31B C30B C29B 117.8(3) . . ?
C31B C30B H30B 121.1 . . ?
N26B C31B C30B 123.0(3) . . ?
N26B C31B N37B 110.4(3) . . ?
C30B C31B N37B 126.6(3) . . ?
N33B N32B C27B 117.2(3) . . ?
C36B N32B C27B 132.4(3) . . ?
C36B N32B N33B 110.4(3) . . ?
N32B N33B Fe1B 112.5(2) . . ?
C34B N33B Fe1B 141.7(3) . . ?
C34B N33B N32B 105.8(3) . . ?
N33B C34B H34B 124.7 . . ?
N33B C34B C35B 110.5(3) . . ?
C35B C34B H34B 124.7 . . ?
C34B C35B H35B 126.9 . . ?
C36B C35B C34B 106.1(3) . . ?
C36B C35B H35B 126.9 . . ?
N32B C36B C35B 107.1(3) . . ?
N32B C36B H36B 126.4 . . ?
C35B C36B H36B 126.4 . . ?
N38B N37B C31B 117.0(3) . . ?
C41B N37B C31B 132.1(4) . . ?
C41B N37B N38B 110.9(3) . . ?
N37B N38B Fe1B 112.3(2) . . ?
C39B N38B Fe1B 141.8(3) . . ?
C39B N38B N37B 105.8(3) . . ?
N38B C39B H39B 124.7 . . ?
N38B C39B C40B 110.6(4) . . ?
C40B C39B H39B 124.7 . . ?
C39B C40B H40B 127.1 . . ?
C41B C40B C39B 105.9(4) . . ?
C41B C40B H40B 127.1 . . ?
N37B C41B C40B 106.8(4) . . ?
N37B C41B H41B 126.6 . . ?
C40B C41B H41B 126.6 . . ?
O43B C42B C29B 119.8(5) . . ?
O43B C42B N44B 124.7(4) . . ?
N44B C42B C29B 115.5(4) . . ?
C42B N44B H44B 120.3 . . ?
C42B N44B C45B 119.5(4) . . ?
C45B N44B H44B 120.3 . . ?
N44B C45B H45A 109.0 . . ?
N44B C45B H45B 109.0 . . ?
N44B C45B C46B 112.8(3) . . ?
H45A C45B H45B 107.8 . . ?
C46B C45B H45A 109.0 . . ?
C46B C45B H45B 109.0 . . ?
C45B C46B H46A 109.2 . . ?
C45B C46B H46B 109.2 . . ?
H46A C46B H46B 107.9 . . ?
H46C C46B H46D 108.4 . . ?
C45D C46B H46C 110.1 . . ?
C45D C46B H46D 110.1 . . ?
C45D C46B C47B 107.9(9) . . ?
C47B C46B C45B 112.2(3) . . ?
C47B C46B H46A 109.2 . . ?
C47B C46B H46B 109.2 . . ?
C47B C46B H46C 110.1 . . ?
C47B C46B H46D 110.1 . . ?
O43D C42D C29B 139.5(15) . . ?
O43D C42D N44D 101.6(12) . . ?
N44D C42D C29B 118.9(13) . . ?
C42D N44D H44D 118.2 . . ?
C42D N44D C45D 123.6(16) . . ?
C45D N44D H44D 118.2 . . ?
C46B C45D N44D 101.2(14) . . ?
C46B C45D H45C 111.5 . . ?
C46B C45D H45D 111.5 . . ?
N44D C45D H45C 111.5 . . ?
N44D C45D H45D 111.5 . . ?
H45C C45D H45D 109.4 . . ?
O48B C47B C46B 121.6(3) . . ?
O48B C47B O49B 122.5(3) . . ?
O49B C47B C46B 115.9(3) . . ?
O48D C47B C46B 122.0(3) . . ?
O48D C47B O49D 123.3(3) . . ?
O49D C47B C46B 114.6(3) . . ?
C47B O49B H49B 109.5 . . ?
C47B O49D H49D 109.5 . . ?
N2C Fe1C N9C 79.77(10) . . ?
N2C Fe1C N14C 80.01(10) . . ?
N2C Fe1C N26C 177.26(11) . . ?
N2C Fe1C N33C 98.40(10) . . ?
N2C Fe1C N38C 101.91(10) . . ?
N14C Fe1C N9C 159.79(10) . . ?
N14C Fe1C N38C 90.28(11) . . ?
N26C Fe1C N9C 102.37(10) . . ?
N26C Fe1C N14C 97.83(11) . . ?
N26C Fe1C N33C 79.97(10) . . ?
N26C Fe1C N38C 79.73(10) . . ?
N33C Fe1C N9C 89.89(11) . . ?
N33C Fe1C N14C 93.00(11) . . ?
N33C Fe1C N38C 159.68(10) . . ?
N38C Fe1C N9C 93.92(11) . . ?
C3C N2C Fe1C 120.5(2) . . ?
C7C N2C Fe1C 119.9(2) . . ?
C7C N2C C3C 119.5(2) . . ?
N2C C3C C4C 122.7(3) . . ?
N2C C3C N8C 110.6(2) . . ?
C4C C3C N8C 126.7(3) . . ?
C3C C4C H4C 121.7 . . ?
C3C C4C C5C 116.5(3) . . ?
C5C C4C H4C 121.7 . . ?
C4C C5C C18C 122.3(3) . . ?
C6C C5C C4C 121.4(3) . . ?
C6C C5C C18C 116.2(3) . . ?
C5C C6C H6C 121.5 . . ?
C7C C6C C5C 116.9(3) . . ?
C7C C6C H6C 121.5 . . ?
N2C C7C C6C 122.9(3) . . ?
N2C C7C N13C 110.8(2) . . ?
C6C C7C N13C 126.3(3) . . ?
N9C N8C C3C 116.6(3) . . ?
C12C N8C C3C 132.3(3) . . ?
C12C N8C N9C 111.1(2) . . ?
N8C N9C Fe1C 112.46(18) . . ?
C10C N9C Fe1C 142.4(2) . . ?
C10C N9C N8C 105.0(3) . . ?
N9C C10C H10C 124.5 . . ?
N9C C10C C11C 111.1(3) . . ?
C11C C10C H10C 124.5 . . ?
C10C C11C H11C 127.0 . . ?
C12C C11C C10C 105.9(3) . . ?
C12C C11C H11C 127.0 . . ?
N8C C12C C11C 106.9(3) . . ?
N8C C12C H12C 126.6 . . ?
C11C C12C H12C 126.6 . . ?
N14C N13C C7C 116.6(3) . . ?
C17C N13C C7C 132.2(3) . . ?
C17C N13C N14C 111.3(3) . . ?
N13C N14C Fe1C 112.38(19) . . ?
C15C N14C Fe1C 142.3(2) . . ?
C15C N14C N13C 105.1(3) . . ?
N14C C15C H15C 124.5 . . ?
N14C C15C C16C 111.0(3) . . ?
C16C C15C H15C 124.5 . . ?
C15C C16C H16C 127.3 . . ?
C17C C16C C15C 105.4(3) . . ?
C17C C16C H16C 127.3 . . ?
N13C C17C C16C 107.2(3) . . ?
N13C C17C H17C 126.4 . . ?
C16C C17C H17C 126.4 . . ?
O19C C18C C5C 120.0(3) . . ?
O19C C18C N20C 123.3(3) . . ?
N20C C18C C5C 116.7(3) . . ?
C18C N20C H20C 119.4 . . ?
C18C N20C C21C 121.1(3) . . ?
C21C N20C H20C 119.4 . . ?
N20C C21C H21G 108.8 . . ?
N20C C21C H21H 108.8 . . ?
N20C C21C C22C 113.9(3) . . ?
H21G C21C H21H 107.7 . . ?
C22C C21C H21G 108.8 . . ?
C22C C21C H21H 108.8 . . ?
C21C C22C H22G 109.5 . . ?
C21C C22C H22H 109.5 . . ?
H22G C22C H22H 108.1 . . ?
C23C C22C C21C 110.7(3) . . ?
C23C C22C H22G 109.5 . . ?
C23C C22C H22H 109.5 . . ?
O24C C23C C22C 123.1(3) . . ?
O24C C23C O25C 123.2(3) . . ?
O25C C23C C22C 113.7(3) . . ?
C23C O25C H25C 109.5 . . ?
C27C N26C Fe1C 120.3(2) . . ?
C31C N26C Fe1C 120.6(2) . . ?
C31C N26C C27C 119.0(2) . . ?
N26C C27C C28C 123.0(3) . . ?
N26C C27C N32C 110.3(2) . . ?
C28C C27C N32C 126.7(3) . . ?
C27C C28C H28C 121.5 . . ?
C27C C28C C29C 117.0(3) . . ?
C29C C28C H28C 121.5 . . ?
C28C C29C C42C 116.2(3) . . ?
C30C C29C C28C 121.0(3) . . ?
C30C C29C C42C 122.7(3) . . ?
C29C C30C H30C 121.6 . . ?
C31C C30C C29C 116.8(3) . . ?
C31C C30C H30C 121.6 . . ?
N26C C31C C30C 123.2(3) . . ?
N26C C31C N37C 110.4(2) . . ?
C30C C31C N37C 126.4(3) . . ?
N33C N32C C27C 116.7(2) . . ?
C36C N32C C27C 132.2(3) . . ?
C36C N32C N33C 111.1(2) . . ?
N32C N33C Fe1C 112.64(18) . . ?
C34C N33C Fe1C 141.9(2) . . ?
C34C N33C N32C 105.2(3) . . ?
N33C C34C H34C 124.6 . . ?
N33C C34C C35C 110.8(3) . . ?
C35C C34C H34C 124.6 . . ?
C34C C35C H35C 126.9 . . ?
C36C C35C C34C 106.2(3) . . ?
C36C C35C H35C 126.9 . . ?
N32C C36C C35C 106.7(3) . . ?
N32C C36C H36C 126.6 . . ?
C35C C36C H36C 126.6 . . ?
N38C N37C C31C 116.8(2) . . ?
C41C N37C C31C 132.3(3) . . ?
C41C N37C N38C 111.0(2) . . ?
N37C N38C Fe1C 112.26(18) . . ?
C39C N38C Fe1C 142.2(2) . . ?
C39C N38C N37C 105.4(2) . . ?
N38C C39C H39C 124.6 . . ?
N38C C39C C40C 110.9(3) . . ?
C40C C39C H39C 124.6 . . ?
C39C C40C H40C 126.9 . . ?
C41C C40C C39C 106.2(3) . . ?
C41C C40C H40C 126.9 . . ?
N37C C41C C40C 106.6(3) . . ?
N37C C41C H41C 126.7 . . ?
C40C C41C H41C 126.7 . . ?
O43C C42C C29C 120.0(3) . . ?
O43C C42C N44C 122.9(3) . . ?
N44C C42C C29C 117.0(3) . . ?
C42C N44C H44C 119.7 . . ?
C42C N44C C45C 120.6(3) . . ?
C45C N44C H44C 119.7 . . ?
N44C C45C H45G 109.2 . . ?
N44C C45C H45H 109.2 . . ?
N44C C45C C46C 112.2(3) . . ?
H45G C45C H45H 107.9 . . ?
C46C C45C H45G 109.2 . . ?
C46C C45C H45H 109.2 . . ?
C45C C46C H46G 109.6 . . ?
C45C C46C H46H 109.6 . . ?
H46G C46C H46H 108.1 . . ?
C47C C46C C45C 110.3(3) . . ?
C47C C46C H46G 109.6 . . ?
C47C C46C H46H 109.6 . . ?
O48C C47C C46C 120.7(3) . . ?
O48C C47C O49C 123.5(3) . . ?
O49C C47C C46C 115.8(3) . . ?
C47C O49C H49C 109.5 . . ?
O52 Cl50 O51 109.60(19) . . ?
O52 Cl50 O53 110.7(2) . . ?
O52 Cl50 O54 108.94(19) . . ?
O53 Cl50 O51 108.5(2) . . ?
O53 Cl50 O54 109.7(2) . . ?
O54 Cl50 O51 109.4(2) . . ?
O57A Cl5A O56A 104.5(4) . . ?
O57A Cl5A O59A 115.3(5) . . ?
O58A Cl5A O56A 105.8(4) . . ?
O58A Cl5A O57A 114.6(5) . . ?
O58A Cl5A O59A 113.7(5) . . ?
O59A Cl5A O56A 101.0(4) . . ?
O56B Cl5B O57B 114.4(7) . . ?
O56B Cl5B O58B 115.1(8) . . ?
O56B Cl5B O59B 111.2(8) . . ?
O57B Cl5B O59B 98.9(7) . . ?
O58B Cl5B O57B 114.9(7) . . ?
O58B Cl5B O59B 99.9(7) . . ?
O61 Cl60 O62 108.43(17) . . ?
O63 Cl60 O61 110.30(18) . . ?
O63 Cl60 O62 109.06(17) . . ?
O63 Cl60 O64 109.59(17) . . ?
O64 Cl60 O61 109.26(18) . . ?
O64 Cl60 O62 110.18(18) . . ?
O67 Cl65 O66 109.17(16) . . ?
O67 Cl65 O69 111.1(2) . . ?
O68 Cl65 O66 109.65(17) . . ?
O68 Cl65 O67 109.46(18) . . ?
O68 Cl65 O69 108.72(18) . . ?
O69 Cl65 O66 108.72(17) . . ?
O71 Cl70 O72 106.91(19) . . ?
O73 Cl70 O71 110.5(2) . . ?
O73 Cl70 O72 109.12(18) . . ?
O74 Cl70 O71 110.1(2) . . ?
O74 Cl70 O72 109.0(2) . . ?
O74 Cl70 O73 111.0(2) . . ?
O76A Cl7A O78A 109.7(4) . . ?
O76A Cl7A O79A 111.5(4) . . ?
O77A Cl7A O76A 108.2(4) . . ?
O77A Cl7A O78A 110.8(4) . . ?
O77A Cl7A O79A 108.1(4) . . ?
O79A Cl7A O78A 108.5(4) . . ?
O77B Cl7B O76B 102.0(10) . . ?
O78B Cl7B O76B 108.6(10) . . ?
O78B Cl7B O77B 110.5(9) . . ?
O78B Cl7B O79B 113.5(10) . . ?
O79B Cl7B O76B 115.5(10) . . ?
O79B Cl7B O77B 106.1(10) . . ?
H80A C80 H80B 109.5 . . ?
H80A C80 H80C 109.5 . . ?
H80B C80 H80C 109.5 . . ?
C81 C80 H80A 109.5 . . ?
C81 C80 H80B 109.5 . . ?
C81 C80 H80C 109.5 . . ?
N82 C81 C80 177.9(5) . . ?
H83A C83 H83B 109.5 . . ?
H83A C83 H83C 109.5 . . ?
H83B C83 H83C 109.5 . . ?
C84 C83 H83A 109.5 . . ?
C84 C83 H83B 109.5 . . ?
C84 C83 H83C 109.5 . . ?
N85 C84 C83 178.5(5) . . ?
H86A C86 H86B 109.5 . . ?
H86A C86 H86C 109.5 . . ?
H86B C86 H86C 109.5 . . ?
C87 C86 H86A 109.5 . . ?
C87 C86 H86B 109.5 . . ?
C87 C86 H86C 109.5 . . ?
N88 C87 C86 178.6(5) . . ?
H89A C89 H89B 109.5 . . ?
H89A C89 H89C 109.5 . . ?
H89B C89 H89C 109.5 . . ?
C90 C89 H89A 109.5 . . ?
C90 C89 H89B 109.5 . . ?
C90 C89 H89C 109.5 . . ?
N91 C90 C89 178.7(4) . . ?
H92A C92 H92B 109.5 . . ?
H92A C92 H92C 109.5 . . ?
H92B C92 H92C 109.5 . . ?
C93 C92 H92A 109.5 . . ?
C93 C92 H92B 109.5 . . ?
C93 C92 H92C 109.5 . . ?
N94 C93 C92 178.8(4) . . ?
H95A C95 H95B 109.5 . . ?
H95A C95 H95C 109.5 . . ?
H95B C95 H95C 109.5 . . ?
C96 C95 H95A 109.5 . . ?
C96 C95 H95B 109.5 . . ?
C96 C95 H95C 109.5 . . ?
N97 C96 C95 177.8(5) . . ?

loop_
_geom_bond_atom_site_label_1
_geom_bond_atom_site_label_2
_geom_bond_distance
_geom_bond_site_symmetry_2
_geom_bond_publ_flag
Fe1A N2A 1.883(2) . ?
Fe1A N9A 1.978(3) . ?
Fe1A N14A 1.964(3) . ?
Fe1A N26A 1.888(2) . ?
Fe1A N33A 1.980(3) . ?
Fe1A N38A 1.969(3) . ?
N2A C3A 1.343(4) . ?
N2A C7A 1.339(4) . ?
C3A C4A 1.371(4) . ?
C3A N8A 1.402(4) . ?
C4A H4A 0.9500 . ?
C4A C5A 1.397(4) . ?
C5A C6A 1.395(5) . ?
C5A C18A 1.502(4) . ?
C6A H6A 0.9500 . ?
C6A C7A 1.381(4) . ?
C7A N13A 1.407(4) . ?
N8A N9A 1.378(3) . ?
N8A C12A 1.357(4) . ?
N9A C10A 1.328(4) . ?
C10A H10A 0.9500 . ?
C10A C11A 1.404(5) . ?
C11A H11A 0.9500 . ?
C11A C12A 1.368(4) . ?
C12A H12A 0.9500 . ?
N13A N14A 1.380(3) . ?
N13A C17A 1.360(4) . ?
N14A C15A 1.323(4) . ?
C15A H15A 0.9500 . ?
C15A C16A 1.402(5) . ?
C16A H16A 0.9500 . ?
C16A C17A 1.366(5) . ?
C17A H17A 0.9500 . ?
C18A O19A 1.236(4) . ?
C18A N20A 1.336(4) . ?
N20A H20A 0.8800 . ?
N20A C21A 1.456(4) . ?
C21A H21E 0.9900 . ?
C21A H21F 0.9900 . ?
C21A C22A 1.522(5) . ?
C22A H22E 0.9900 . ?
C22A H22F 0.9900 . ?
C22A C23A 1.501(4) . ?
C23A O24A 1.224(4) . ?
C23A O25A 1.300(4) . ?
O25A H25A 0.8400 . ?
N26A C27A 1.337(4) . ?
N26A C31A 1.339(4) . ?
C27A C28A 1.373(4) . ?
C27A N32A 1.404(4) . ?
C28A H28A 0.9500 . ?
C28A C29A 1.398(4) . ?
C29A C30A 1.395(4) . ?
C29A C42A 1.507(4) . ?
C30A H30A 0.9500 . ?
C30A C31A 1.381(4) . ?
C31A N37A 1.402(4) . ?
N32A N33A 1.374(3) . ?
N32A C36A 1.351(4) . ?
N33A C34A 1.319(4) . ?
C34A H34A 0.9500 . ?
C34A C35A 1.413(5) . ?
C35A H35A 0.9500 . ?
C35A C36A 1.367(4) . ?
C36A H36A 0.9500 . ?
N37A N38A 1.378(3) . ?
N37A C41A 1.359(4) . ?
N38A C39A 1.321(4) . ?
C39A H39A 0.9500 . ?
C39A C40A 1.403(5) . ?
C40A H40A 0.9500 . ?
C40A C41A 1.360(5) . ?
C41A H41A 0.9500 . ?
C42A O43A 1.230(4) . ?
C42A N44A 1.332(4) . ?
N44A H44A 0.8800 . ?
N44A C45A 1.457(4) . ?
C45A H45E 0.9900 . ?
C45A H45F 0.9900 . ?
C45A C46A 1.490(5) . ?
C46A H46E 0.9900 . ?
C46A H46F 0.9900 . ?
C46A C47A 1.509(5) . ?
C47A O48A 1.192(5) . ?
C47A O49A 1.297(5) . ?
O49A H49A 0.8400 . ?
Fe1B N2B 1.927(2) . ?
Fe1B N9B 2.003(3) . ?
Fe1B N14B 1.991(3) . ?
Fe1B N26B 1.903(3) . ?
Fe1B N33B 1.988(3) . ?
Fe1B N38B 1.995(3) . ?
N2B C3B 1.332(4) . ?
N2B C7B 1.336(4) . ?
C3B C4B 1.380(4) . ?
C3B N8B 1.403(4) . ?
C4B H4B 0.9500 . ?
C4B C5B 1.391(5) . ?
C5B C6B 1.399(5) . ?
C5B C18B 1.524(6) . ?
C5B C18D 1.523(12) . ?
C6B H6B 0.9500 . ?
C6B C7B 1.380(4) . ?
C7B N13B 1.400(4) . ?
N8B N9B 1.381(4) . ?
N8B C12B 1.347(5) . ?
N9B C10B 1.317(5) . ?
C10B H10B 0.9500 . ?
C10B C11B 1.404(6) . ?
C11B H11B 0.9500 . ?
C11B C12B 1.374(5) . ?
C12B H12B 0.9500 . ?
N13B N14B 1.376(4) . ?
N13B C17B 1.348(5) . ?
N14B C15B 1.325(4) . ?
C15B H15B 0.9500 . ?
C15B C16B 1.412(5) . ?
C16B H16B 0.9500 . ?
C16B C17B 1.365(5) . ?
C17B H17B 0.9500 . ?
C18B O19B 1.234(6) . ?
C18B N20B 1.332(7) . ?
N20B H20B 0.8800 . ?
N20B C21B 1.457(5) . ?
C21B H21A 0.9900 . ?
C21B H21B 0.9900 . ?
C21B C22B 1.530(7) . ?
C22B H22A 0.9900 . ?
C22B H22B 0.9900 . ?
C22B C23B 1.497(6) . ?
C23B O24B 1.231(9) . ?
C23B O25B 1.276(8) . ?
O25B H25B 0.8400 . ?
C18D O19D 1.255(13) . ?
C18D N20D 1.318(14) . ?
N20D H20D 0.8800 . ?
N20D C21D 1.442(15) . ?
C21D H21C 0.9900 . ?
C21D H21D 0.9900 . ?
C21D C22D 1.493(15) . ?
C22D H22C 0.9900 . ?
C22D H22D 0.9900 . ?
C22D C23D 1.522(17) . ?
C23D O24D 1.220(17) . ?
C23D O25D 1.282(17) . ?
O25D H25D 0.8400 . ?
N26B C27B 1.339(4) . ?
N26B C31B 1.339(4) . ?
C27B C28B 1.372(5) . ?
C27B N32B 1.409(4) . ?
C28B H28B 0.9500 . ?
C28B C29B 1.405(5) . ?
C29B C30B 1.394(5) . ?
C29B C42B 1.477(6) . ?
C29B C42D 1.667(15) . ?
C30B H30B 0.9500 . ?
C30B C31B 1.365(5) . ?
C31B N37B 1.405(5) . ?
N32B N33B 1.369(4) . ?
N32B C36B 1.357(5) . ?
N33B C34B 1.327(4) . ?
C34B H34B 0.9500 . ?
C34B C35B 1.393(6) . ?
C35B H35B 0.9500 . ?
C35B C36B 1.362(5) . ?
C36B H36B 0.9500 . ?
N37B N38B 1.365(4) . ?
N37B C41B 1.358(5) . ?
N38B C39B 1.326(5) . ?
C39B H39B 0.9500 . ?
C39B C40B 1.400(6) . ?
C40B H40B 0.9500 . ?
C40B C41B 1.371(6) . ?
C41B H41B 0.9500 . ?
C42B O43B 1.216(6) . ?
C42B N44B 1.337(6) . ?
N44B H44B 0.8800 . ?
N44B C45B 1.465(4) . ?
C45B H45A 0.9900 . ?
C45B H45B 0.9900 . ?
C45B C46B 1.541(5) . ?
C46B H46A 0.9900 . ?
C46B H46B 0.9900 . ?
C46B H46C 0.9900 . ?
C46B H46D 0.9900 . ?
C46B C45D 1.396(16) . ?
C46B C47B 1.501(5) . ?
C42D O43D 1.260(16) . ?
C42D N44D 1.412(17) . ?
N44D H44D 0.8800 . ?
N44D C45D 1.449(17) . ?
C45D H45C 0.9900 . ?
C45D H45D 0.9900 . ?
C47B O48B 1.221(5) . ?
C47B O49B 1.293(5) . ?
C47B O48D 1.201(4) . ?
C47B O49D 1.301(3) . ?
O49B H49B 0.8400 . ?
O49D H49D 0.8400 . ?
Fe1C N2C 1.902(2) . ?
Fe1C N9C 1.988(3) . ?
Fe1C N14C 1.978(3) . ?
Fe1C N26C 1.902(2) . ?
Fe1C N33C 1.970(3) . ?
Fe1C N38C 1.983(3) . ?
N2C C3C 1.344(4) . ?
N2C C7C 1.338(4) . ?
C3C C4C 1.382(4) . ?
C3C N8C 1.404(4) . ?
C4C H4C 0.9500 . ?
C4C C5C 1.403(4) . ?
C5C C6C 1.393(4) . ?
C5C C18C 1.506(4) . ?
C6C H6C 0.9500 . ?
C6C C7C 1.377(4) . ?
C7C N13C 1.400(4) . ?
N8C N9C 1.384(3) . ?
N8C C12C 1.352(4) . ?
N9C C10C 1.325(4) . ?
C10C H10C 0.9500 . ?
C10C C11C 1.402(5) . ?
C11C H11C 0.9500 . ?
C11C C12C 1.371(4) . ?
C12C H12C 0.9500 . ?
N13C N14C 1.376(3) . ?
N13C C17C 1.347(4) . ?
N14C C15C 1.322(4) . ?
C15C H15C 0.9500 . ?
C15C C16C 1.409(5) . ?
C16C H16C 0.9500 . ?
C16C C17C 1.369(5) . ?
C17C H17C 0.9500 . ?
C18C O19C 1.236(4) . ?
C18C N20C 1.329(4) . ?
N20C H20C 0.8800 . ?
N20C C21C 1.458(4) . ?
C21C H21G 0.9900 . ?
C21C H21H 0.9900 . ?
C21C C22C 1.519(4) . ?
C22C H22G 0.9900 . ?
C22C H22H 0.9900 . ?
C22C C23C 1.505(4) . ?
C23C O24C 1.218(4) . ?
C23C O25C 1.302(4) . ?
O25C H25C 0.8400 . ?
N26C C27C 1.340(4) . ?
N26C C31C 1.337(4) . ?
C27C C28C 1.376(4) . ?
C27C N32C 1.403(4) . ?
C28C H28C 0.9500 . ?
C28C C29C 1.398(4) . ?
C29C C30C 1.396(4) . ?
C29C C42C 1.509(4) . ?
C30C H30C 0.9500 . ?
C30C C31C 1.379(4) . ?
C31C N37C 1.402(4) . ?
N32C N33C 1.379(3) . ?
N32C C36C 1.355(4) . ?
N33C C34C 1.325(4) . ?
C34C H34C 0.9500 . ?
C34C C35C 1.401(5) . ?
C35C H35C 0.9500 . ?
C35C C36C 1.369(5) . ?
C36C H36C 0.9500 . ?
N37C N38C 1.381(3) . ?
N37C C41C 1.357(4) . ?
N38C C39C 1.320(4) . ?
C39C H39C 0.9500 . ?
C39C C40C 1.402(5) . ?
C40C H40C 0.9500 . ?
C40C C41C 1.370(4) . ?
C41C H41C 0.9500 . ?
C42C O43C 1.229(4) . ?
C42C N44C 1.329(4) . ?
N44C H44C 0.8800 . ?
N44C C45C 1.456(4) . ?
C45C H45G 0.9900 . ?
C45C H45H 0.9900 . ?
C45C C46C 1.528(5) . ?
C46C H46G 0.9900 . ?
C46C H46H 0.9900 . ?
C46C C47C 1.503(4) . ?
C47C O48C 1.228(4) . ?
C47C O49C 1.274(4) . ?
O49C H49C 0.8400 . ?
Cl50 O51 1.438(3) . ?
Cl50 O52 1.419(3) . ?
Cl50 O53 1.423(3) . ?
Cl50 O54 1.434(3) . ?
Cl5A O56A 1.551(6) . ?
Cl5A O57A 1.381(7) . ?
Cl5A O58A 1.374(6) . ?
Cl5A O59A 1.431(7) . ?
Cl5B O56B 1.332(11) . ?
Cl5B O57B 1.477(10) . ?
Cl5B O58B 1.451(10) . ?
Cl5B O59B 1.524(11) . ?
Cl60 O61 1.440(3) . ?
Cl60 O62 1.450(3) . ?
Cl60 O63 1.434(3) . ?
Cl60 O64 1.435(3) . ?
Cl65 O66 1.442(3) . ?
Cl65 O67 1.432(3) . ?
Cl65 O68 1.431(3) . ?
Cl65 O69 1.436(3) . ?
Cl70 O71 1.435(3) . ?
Cl70 O72 1.438(3) . ?
Cl70 O73 1.433(3) . ?
Cl70 O74 1.417(3) . ?
Cl7A O76A 1.434(6) . ?
Cl7A O77A 1.426(6) . ?
Cl7A O78A 1.452(7) . ?
Cl7A O79A 1.435(7) . ?
Cl7B O76B 1.469(14) . ?
Cl7B O77B 1.440(13) . ?
Cl7B O78B 1.417(13) . ?
Cl7B O79B 1.428(13) . ?
C80 H80A 0.9800 . ?
C80 H80B 0.9800 . ?
C80 H80C 0.9800 . ?
C80 C81 1.467(6) . ?
C81 N82 1.131(5) . ?
C83 H83A 0.9800 . ?
C83 H83B 0.9800 . ?
C83 H83C 0.9800 . ?
C83 C84 1.452(5) . ?
C84 N85 1.138(5) . ?
C86 H86A 0.9800 . ?
C86 H86B 0.9800 . ?
C86 H86C 0.9800 . ?
C86 C87 1.435(6) . ?
C87 N88 1.125(5) . ?
C89 H89A 0.9800 . ?
C89 H89B 0.9800 . ?
C89 H89C 0.9800 . ?
C89 C90 1.457(5) . ?
C90 N91 1.137(5) . ?
C92 H92A 0.9800 . ?
C92 H92B 0.9800 . ?
C92 H92C 0.9800 . ?
C92 C93 1.454(5) . ?
C93 N94 1.122(5) . ?
C95 H95A 0.9800 . ?
C95 H95B 0.9800 . ?
C95 H95C 0.9800 . ?
C95 C96 1.456(5) . ?
C96 N97 1.133(5) . ?

loop_
_geom_hbond_atom_site_label_D
_geom_hbond_atom_site_label_H
_geom_hbond_atom_site_label_A
_geom_hbond_distance_DH
_geom_hbond_distance_HA
_geom_hbond_distance_DA
_geom_hbond_angle_DHA
_geom_hbond_site_symmetry_A
_geom_hbond_publ_flag
N20A H20A O56A 0.88 2.14 2.961(5) 155.8 . yes
N20A H20A O56B 0.88 2.11 2.819(9) 137.1 . yes
O25A H25A O48B 0.84 1.80 2.637(4) 172.8 2_466 yes
O25A H25A O48D 0.84 1.86 2.693(2) 170.9 2_466 yes
N44A H44A O51 0.88 2.10 2.959(3) 165.2 . yes
O49A H49A O24C 0.84 1.83 2.666(3) 174.5 1_665 yes
N20B H20B O76B 0.88 1.70 2.520(12) 153.8 . yes
O25B H25B O48C 0.84 1.78 2.610(4) 169.4 2_865 yes
N20D H20D O43C 0.88 2.56 3.432(13) 171.7 2_765 yes
O25D H25D O48C 0.84 2.00 2.807(13) 161.2 2_865 yes
N44B H44B O19A 0.88 2.08 2.956(4) 174.6 2_566 yes
N44D H44D O64 0.88 1.88 2.554(16) 132.5 . yes
O49B H49B O24A 0.84 1.86 2.680(4) 163.2 2_466 yes
O49D H49D O24A 0.84 1.86 2.697(2) 174.7 2_466 yes
N20C H20C O43A 0.88 2.03 2.911(3) 175.5 1_545 yes
O25C H25C O48A 0.84 1.82 2.653(3) 175.0 1_445 yes
N44C H44C O19C 0.88 2.10 2.954(4) 162.1 1_655 yes
O49C H49C O24B 0.84 1.82 2.654(9) 172.5 2_865 yes
O49C H49C O24D 0.84 1.79 2.62(3) 167.7 2_865 yes

loop_
_geom_torsion_atom_site_label_1
_geom_torsion_atom_site_label_2
_geom_torsion_atom_site_label_3
_geom_torsion_atom_site_label_4
_geom_torsion
_geom_torsion_site_symmetry_1
_geom_torsion_site_symmetry_2
_geom_torsion_site_symmetry_3
_geom_torsion_site_symmetry_4
_geom_torsion_publ_flag
Fe1A N2A C3A C4A 179.5(2) . . . . ?
Fe1A N2A C3A N8A -0.9(3) . . . . ?
Fe1A N2A C7A C6A -178.7(2) . . . . ?
Fe1A N2A C7A N13A 2.4(3) . . . . ?
Fe1A N9A C10A C11A -173.3(3) . . . . ?
Fe1A N14A C15A C16A 168.7(3) . . . . ?
Fe1A N26A C27A C28A -177.7(2) . . . . ?
Fe1A N26A C27A N32A 1.8(3) . . . . ?
Fe1A N26A C31A C30A -178.2(2) . . . . ?
Fe1A N26A C31A N37A 2.7(3) . . . . ?
Fe1A N33A C34A C35A 177.0(3) . . . . ?
Fe1A N38A C39A C40A 175.4(3) . . . . ?
N2A C3A C4A C5A 0.1(5) . . . . ?
N2A C3A N8A N9A 0.8(4) . . . . ?
N2A C3A N8A C12A -173.8(3) . . . . ?
N2A C7A N13A N14A -4.1(4) . . . . ?
N2A C7A N13A C17A 170.5(3) . . . . ?
C3A N2A C7A C6A 2.0(4) . . . . ?
C3A N2A C7A N13A -176.9(3) . . . . ?
C3A C4A C5A C6A 0.3(5) . . . . ?
C3A C4A C5A C18A 177.6(3) . . . . ?
C3A N8A N9A Fe1A -0.3(3) . . . . ?
C3A N8A N9A C10A -176.0(3) . . . . ?
C3A N8A C12A C11A 175.2(3) . . . . ?
C4A C3A N8A N9A -179.7(3) . . . . ?
C4A C3A N8A C12A 5.7(5) . . . . ?
C4A C5A C6A C7A 0.4(5) . . . . ?
C4A C5A C18A O19A -21.5(5) . . . . ?
C4A C5A C18A N20A 160.2(3) . . . . ?
C5A C6A C7A N2A -1.6(5) . . . . ?
C5A C6A C7A N13A 177.1(3) . . . . ?
C5A C18A N20A C21A 178.5(3) . . . . ?
C6A C5A C18A O19A 155.9(3) . . . . ?
C6A C5A C18A N20A -22.5(5) . . . . ?
C6A C7A N13A N14A 177.1(3) . . . . ?
C6A C7A N13A C17A -8.3(6) . . . . ?
C7A N2A C3A C4A -1.2(4) . . . . ?
C7A N2A C3A N8A 178.3(3) . . . . ?
C7A N13A N14A Fe1A 3.9(3) . . . . ?
C7A N13A N14A C15A 177.2(3) . . . . ?
C7A N13A C17A C16A -175.9(3) . . . . ?
N8A C3A C4A C5A -179.4(3) . . . . ?
N8A N9A C10A C11A 0.1(3) . . . . ?
N9A Fe1A N2A C3A 0.6(2) . . . . ?
N9A Fe1A N2A C7A -178.6(2) . . . . ?
N9A Fe1A N26A C27A -92.8(2) . . . . ?
N9A Fe1A N26A C31A 87.4(2) . . . . ?
N9A N8A C12A C11A 0.4(3) . . . . ?
N9A C10A C11A C12A 0.2(4) . . . . ?
C10A C11A C12A N8A -0.3(4) . . . . ?
C12A N8A N9A Fe1A 175.4(2) . . . . ?
C12A N8A N9A C10A -0.3(3) . . . . ?
N13A N14A C15A C16A -1.1(4) . . . . ?
N14A Fe1A N2A C3A 179.0(2) . . . . ?
N14A Fe1A N2A C7A -0.3(2) . . . . ?
N14A Fe1A N26A C27A 88.9(2) . . . . ?
N14A Fe1A N26A C31A -90.9(2) . . . . ?
N14A N13A C17A C16A -1.1(4) . . . . ?
N14A C15A C16A C17A 0.5(4) . . . . ?
C15A C16A C17A N13A 0.4(4) . . . . ?
C17A N13A N14A Fe1A -171.8(2) . . . . ?
C17A N13A N14A C15A 1.4(3) . . . . ?
C18A C5A C6A C7A -176.7(3) . . . . ?
C18A N20A C21A C22A 91.6(4) . . . . ?
O19A C18A N20A C21A 0.1(5) . . . . ?
N20A C21A C22A C23A 176.4(3) . . . . ?
C21A C22A C23A O24A 22.8(5) . . . . ?
C21A C22A C23A O25A -157.0(3) . . . . ?
N26A C27A C28A C29A -3.5(5) . . . . ?
N26A C27A N32A N33A -1.8(4) . . . . ?
N26A C27A N32A C36A 176.0(3) . . . . ?
N26A C31A N37A N38A -1.2(4) . . . . ?
N26A C31A N37A C41A 173.7(3) . . . . ?
C27A N26A C31A C30A 2.0(5) . . . . ?
C27A N26A C31A N37A -177.1(3) . . . . ?
C27A C28A C29A C30A 0.9(5) . . . . ?
C27A C28A C29A C42A 176.6(3) . . . . ?
C27A N32A N33A Fe1A 1.0(3) . . . . ?
C27A N32A N33A C34A 179.9(3) . . . . ?
C27A N32A C36A C35A -179.3(3) . . . . ?
C28A C27A N32A N33A 177.7(3) . . . . ?
C28A C27A N32A C36A -4.6(6) . . . . ?
C28A C29A C30A C31A 2.7(5) . . . . ?
C28A C29A C42A O43A -47.7(4) . . . . ?
C28A C29A C42A N44A 131.2(3) . . . . ?
C29A C30A C31A N26A -4.3(5) . . . . ?
C29A C30A C31A N37A 174.6(3) . . . . ?
C29A C42A N44A C45A -177.6(3) . . . . ?
C30A C29A C42A O43A 128.0(3) . . . . ?
C30A C29A C42A N44A -53.2(4) . . . . ?
C30A C31A N37A N38A 179.8(3) . . . . ?
C30A C31A N37A C41A -5.3(6) . . . . ?
C31A N26A C27A C28A 2.1(5) . . . . ?
C31A N26A C27A N32A -178.4(3) . . . . ?
C31A N37A N38A Fe1A -0.7(3) . . . . ?
C31A N37A N38A C39A 176.1(3) . . . . ?
C31A N37A C41A C40A -175.5(3) . . . . ?
N32A C27A C28A C29A 177.1(3) . . . . ?
N32A N33A C34A C35A -1.3(4) . . . . ?
N33A Fe1A N2A C3A -91.0(2) . . . . ?
N33A Fe1A N2A C7A 89.8(2) . . . . ?
N33A Fe1A N26A C27A -1.0(2) . . . . ?
N33A Fe1A N26A C31A 179.2(2) . . . . ?
N33A N32A C36A C35A -1.5(4) . . . . ?
N33A C34A C35A C36A 0.4(4) . . . . ?
C34A C35A C36A N32A 0.6(4) . . . . ?
C36A N32A N33A Fe1A -177.2(2) . . . . ?
C36A N32A N33A C34A 1.7(4) . . . . ?
N37A N38A C39A C40A 0.2(4) . . . . ?
N38A Fe1A N2A C3A 90.4(2) . . . . ?
N38A Fe1A N2A C7A -88.9(2) . . . . ?
N38A Fe1A N26A C27A 177.3(2) . . . . ?
N38A Fe1A N26A C31A -2.5(2) . . . . ?
N38A N37A C41A C40A -0.5(4) . . . . ?
N38A C39A C40A C41A -0.5(4) . . . . ?
C39A C40A C41A N37A 0.6(4) . . . . ?
C41A N37A N38A Fe1A -176.6(2) . . . . ?
C41A N37A N38A C39A 0.2(4) . . . . ?
C42A C29A C30A C31A -172.7(3) . . . . ?
C42A N44A C45A C46A -98.7(4) . . . . ?
O43A C42A N44A C45A 1.2(5) . . . . ?
N44A C45A C46A C47A -179.0(4) . . . . ?
C45A C46A C47A O48A -26.3(7) . . . . ?
C45A C46A C47A O49A 152.4(4) . . . . ?
Fe1B N2B C3B C4B 175.8(3) . . . . ?
Fe1B N2B C3B N8B -4.2(4) . . . . ?
Fe1B N2B C7B C6B -178.8(3) . . . . ?
Fe1B N2B C7B N13B 0.5(4) . . . . ?
Fe1B N9B C10B C11B 179.5(3) . . . . ?
Fe1B N14B C15B C16B -176.9(3) . . . . ?
Fe1B N26B C27B C28B -175.7(3) . . . . ?
Fe1B N26B C27B N32B 3.1(4) . . . . ?
Fe1B N26B C31B C30B 172.4(3) . . . . ?
Fe1B N26B C31B N37B -6.9(4) . . . . ?
Fe1B N33B C34B C35B 179.8(3) . . . . ?
Fe1B N38B C39B C40B -177.6(4) . . . . ?
N2B C3B C4B C5B 2.7(5) . . . . ?
N2B C3B N8B N9B 1.9(4) . . . . ?
N2B C3B N8B C12B -177.3(3) . . . . ?
N2B C7B N13B N14B -0.5(4) . . . . ?
N2B C7B N13B C17B -176.9(4) . . . . ?
C3B N2B C7B C6B -1.9(5) . . . . ?
C3B N2B C7B N13B 177.4(3) . . . . ?
C3B C4B C5B C6B -1.7(5) . . . . ?
C3B C4B C5B C18B -176.6(4) . . . . ?
C3B C4B C5B C18D 164.9(8) . . . . ?
C3B N8B N9B Fe1B 0.9(3) . . . . ?
C3B N8B N9B C10B -179.4(3) . . . . ?
C3B N8B C12B C11B 179.3(4) . . . . ?
C4B C3B N8B N9B -178.1(3) . . . . ?
C4B C3B N8B C12B 2.7(6) . . . . ?
C4B C5B C6B C7B -0.9(5) . . . . ?
C4B C5B C18B O19B 153.1(5) . . . . ?
C4B C5B C18B N20B -33.2(8) . . . . ?
C4B C5B C18D O19D -146.9(13) . . . . ?
C4B C5B C18D N20D 28.5(16) . . . . ?
C5B C6B C7B N2B 2.8(5) . . . . ?
C5B C6B C7B N13B -176.4(3) . . . . ?
C5B C18B N20B C21B -179.9(4) . . . . ?
C5B C18D N20D C21D 174.1(11) . . . . ?
C6B C5B C18B O19B -21.9(8) . . . . ?
C6B C5B C18B N20B 151.7(5) . . . . ?
C6B C5B C18D O19D 20.9(18) . . . . ?
C6B C5B C18D N20D -163.7(10) . . . . ?
C6B C7B N13B N14B 178.7(3) . . . . ?
C6B C7B N13B C17B 2.3(6) . . . . ?
C7B N2B C3B C4B -1.0(5) . . . . ?
C7B N2B C3B N8B 179.0(3) . . . . ?
C7B N13B N14B Fe1B 0.3(3) . . . . ?
C7B N13B N14B C15B -177.8(3) . . . . ?
C7B N13B C17B C16B 177.3(4) . . . . ?
N8B C3B C4B C5B -177.3(3) . . . . ?
N8B N9B C10B C11B 0.0(4) . . . . ?
N9B N8B C12B C11B 0.1(4) . . . . ?
N9B C10B C11B C12B 0.1(4) . . . . ?
C10B C11B C12B N8B -0.1(4) . . . . ?
C12B N8B N9B Fe1B -179.7(2) . . . . ?
C12B N8B N9B C10B 0.0(4) . . . . ?
N13B N14B C15B C16B 0.4(4) . . . . ?
N14B N13B C17B C16B 0.7(4) . . . . ?
N14B C15B C16B C17B 0.1(4) . . . . ?
C15B C16B C17B N13B -0.5(4) . . . . ?
C17B N13B N14B Fe1B 177.4(2) . . . . ?
C17B N13B N14B C15B -0.7(4) . . . . ?
C18B C5B C6B C7B 174.0(4) . . . . ?
C18B N20B C21B C22B 80.1(8) . . . . ?
O19B C18B N20B C21B -6.6(10) . . . . ?
N20B C21B C22B C23B -179.7(6) . . . . ?
C21B C22B C23B O24B 2.2(14) . . . . ?
C21B C22B C23B O25B -179.5(7) . . . . ?
C18D C5B C6B C7B -169.7(7) . . . . ?
C18D N20D C21D C22D 78(2) . . . . ?
O19D C18D N20D C21D -10(2) . . . . ?
N20D C21D C22D C23D 178.7(16) . . . . ?
C21D C22D C23D O24D -30(3) . . . . ?
C21D C22D C23D O25D 152(2) . . . . ?
N26B C27B C28B C29B 3.1(5) . . . . ?
N26B C27B N32B N33B -2.0(4) . . . . ?
N26B C27B N32B C36B 178.2(4) . . . . ?
N26B C31B N37B N38B 6.5(5) . . . . ?
N26B C31B N37B C41B -175.8(4) . . . . ?
C27B N26B C31B C30B -3.4(6) . . . . ?
C27B N26B C31B N37B 177.2(3) . . . . ?
C27B C28B C29B C30B -3.3(5) . . . . ?
C27B C28B C29B C42B 172.3(4) . . . . ?
C27B C28B C29B C42D 174.4(10) . . . . ?
C27B N32B N33B Fe1B 0.2(4) . . . . ?
C27B N32B N33B C34B -179.8(3) . . . . ?
C27B N32B C36B C35B 179.9(4) . . . . ?
C28B C27B N32B N33B 176.7(3) . . . . ?
C28B C27B N32B C36B -3.0(7) . . . . ?
C28B C29B C30B C31B 0.4(6) . . . . ?
C28B C29B C42B O43B -140.1(5) . . . . ?
C28B C29B C42B N44B 39.1(6) . . . . ?
C28B C29B C42D O43D -17(4) . . . . ?
C28B C29B C42D N44D 165.9(17) . . . . ?
C29B C30B C31B N26B 3.1(6) . . . . ?
C29B C30B C31B N37B -177.7(4) . . . . ?
C29B C42B N44B C45B -178.2(4) . . . . ?
C29B C42D N44D C45D 177.4(16) . . . . ?
C30B C29B C42B O43B 35.7(6) . . . . ?
C30B C29B C42B N44B -145.1(4) . . . . ?
C30B C29B C42D O43D 161(3) . . . . ?
C30B C29B C42D N44D -17(3) . . . . ?
C30B C31B N37B N38B -172.8(4) . . . . ?
C30B C31B N37B C41B 4.9(7) . . . . ?
C31B N26B C27B C28B 0.1(5) . . . . ?
C31B N26B C27B N32B 178.9(3) . . . . ?
C31B N37B N38B Fe1B -3.4(4) . . . . ?
C31B N37B N38B C39B 178.1(4) . . . . ?
C31B N37B C41B C40B -177.7(4) . . . . ?
N32B C27B C28B C29B -175.4(3) . . . . ?
N32B N33B C34B C35B -0.1(4) . . . . ?
N33B N32B C36B C35B 0.1(4) . . . . ?
N33B C34B C35B C36B 0.2(5) . . . . ?
C34B C35B C36B N32B -0.2(5) . . . . ?
C36B N32B N33B Fe1B -179.9(2) . . . . ?
C36B N32B N33B C34B 0.0(4) . . . . ?
N37B N38B C39B C40B 0.0(5) . . . . ?
N38B N37B C41B C40B 0.1(5) . . . . ?
N38B C39B C40B C41B 0.0(6) . . . . ?
C39B C40B C41B N37B -0.1(6) . . . . ?
C41B N37B N38B Fe1B 178.3(3) . . . . ?
C41B N37B N38B C39B -0.1(5) . . . . ?
C42B C29B C30B C31B -175.7(4) . . . . ?
C42B N44B C45B C46B -78.2(5) . . . . ?
O43B C42B N44B C45B 1.0(8) . . . . ?
N44B C45B C46B C47B -171.4(4) . . . . ?
C45B C46B C47B O48B 44.8(7) . . . . ?
C45B C46B C47B O49B -137.5(4) . . . . ?
C42D C29B C30B C31B -176.9(12) . . . . ?
C42D N44D C45D C46B 86(3) . . . . ?
O43D C42D N44D C45D -1(3) . . . . ?
C45D C46B C47B O48D 93.6(12) . . . . ?
C45D C46B C47B O49D -82.4(12) . . . . ?
C47B C46B C45D N44D 180.0(11) . . . . ?
Fe1C N2C C3C C4C 176.1(2) . . . . ?
Fe1C N2C C3C N8C -1.8(3) . . . . ?
Fe1C N2C C7C C6C -173.2(2) . . . . ?
Fe1C N2C C7C N13C 4.5(3) . . . . ?
Fe1C N9C C10C C11C 174.6(3) . . . . ?
Fe1C N14C C15C C16C 173.1(3) . . . . ?
Fe1C N26C C27C C28C -176.1(2) . . . . ?
Fe1C N26C C27C N32C 2.6(4) . . . . ?
Fe1C N26C C31C C30C 177.5(2) . . . . ?
Fe1C N26C C31C N37C -1.7(3) . . . . ?
Fe1C N33C C34C C35C 173.7(3) . . . . ?
Fe1C N38C C39C C40C 174.3(3) . . . . ?
N2C C3C C4C C5C -2.5(4) . . . . ?
N2C C3C N8C N9C -0.3(4) . . . . ?
N2C C3C N8C C12C 177.7(3) . . . . ?
N2C C7C N13C N14C -6.4(4) . . . . ?
N2C C7C N13C C17C 174.3(3) . . . . ?
C3C N2C C7C C6C 3.1(4) . . . . ?
C3C N2C C7C N13C -179.2(3) . . . . ?
C3C C4C C5C C6C 2.5(4) . . . . ?
C3C C4C C5C C18C -175.7(3) . . . . ?
C3C N8C N9C Fe1C 2.1(3) . . . . ?
C3C N8C N9C C10C 178.3(3) . . . . ?
C3C N8C C12C C11C -178.2(3) . . . . ?
C4C C3C N8C N9C -178.1(3) . . . . ?
C4C C3C N8C C12C -0.1(5) . . . . ?
C4C C5C C6C C7C 0.1(4) . . . . ?
C4C C5C C18C O19C 136.4(3) . . . . ?
C4C C5C C18C N20C -45.7(4) . . . . ?
C5C C6C C7C N2C -3.0(5) . . . . ?
C5C C6C C7C N13C 179.7(3) . . . . ?
C5C C18C N20C C21C -173.3(3) . . . . ?
C6C C5C C18C O19C -41.9(4) . . . . ?
C6C C5C C18C N20C 136.0(3) . . . . ?
C6C C7C N13C N14C 171.2(3) . . . . ?
C6C C7C N13C C17C -8.0(6) . . . . ?
C7C N2C C3C C4C -0.2(4) . . . . ?
C7C N2C C3C N8C -178.1(3) . . . . ?
C7C N13C N14C Fe1C 5.5(3) . . . . ?
C7C N13C N14C C15C -178.5(3) . . . . ?
C7C N13C C17C C16C 178.6(3) . . . . ?
N8C C3C C4C C5C 175.1(3) . . . . ?
N8C N9C C10C C11C 0.3(3) . . . . ?
N9C N8C C12C C11C -0.2(4) . . . . ?
N9C C10C C11C C12C -0.4(4) . . . . ?
C10C C11C C12C N8C 0.4(4) . . . . ?
C12C N8C N9C Fe1C -176.3(2) . . . . ?
C12C N8C N9C C10C -0.1(3) . . . . ?
N13C N14C C15C C16C -0.8(4) . . . . ?
N14C N13C C17C C16C -0.6(4) . . . . ?
N14C C15C C16C C17C 0.4(4) . . . . ?
C15C C16C C17C N13C 0.1(4) . . . . ?
C17C N13C N14C Fe1C -175.1(2) . . . . ?
C17C N13C N14C C15C 0.9(4) . . . . ?
C18C C5C C6C C7C 178.4(3) . . . . ?
C18C N20C C21C C22C -72.6(4) . . . . ?
O19C C18C N20C C21C 4.5(5) . . . . ?
N20C C21C C22C C23C -170.6(3) . . . . ?
C21C C22C C23C O24C 21.4(5) . . . . ?
C21C C22C C23C O25C -158.7(3) . . . . ?
N26C C27C C28C C29C -1.3(5) . . . . ?
N26C C27C N32C N33C -3.5(4) . . . . ?
N26C C27C N32C C36C 174.5(4) . . . . ?
N26C C31C N37C N38C -2.1(4) . . . . ?
N26C C31C N37C C41C 178.7(3) . . . . ?
C27C N26C C31C C30C 1.2(5) . . . . ?
C27C N26C C31C N37C -178.1(3) . . . . ?
C27C C28C C29C C30C 1.1(5) . . . . ?
C27C C28C C29C C42C 179.4(3) . . . . ?
C27C N32C N33C Fe1C 2.9(3) . . . . ?
C27C N32C N33C C34C 178.7(3) . . . . ?
C27C N32C C36C C35C -178.6(4) . . . . ?
C28C C27C N32C N33C 175.1(3) . . . . ?
C28C C27C N32C C36C -6.9(6) . . . . ?
C28C C29C C30C C31C 0.1(5) . . . . ?
C28C C29C C42C O43C -27.9(5) . . . . ?
C28C C29C C42C N44C 149.4(3) . . . . ?
C29C C30C C31C N26C -1.3(5) . . . . ?
C29C C30C C31C N37C 177.8(3) . . . . ?
C29C C42C N44C C45C -178.8(3) . . . . ?
C30C C29C C42C O43C 150.3(4) . . . . ?
C30C C29C C42C N44C -32.4(5) . . . . ?
C30C C31C N37C N38C 178.7(3) . . . . ?
C30C C31C N37C C41C -0.5(6) . . . . ?
C31C N26C C27C C28C 0.2(5) . . . . ?
C31C N26C C27C N32C 178.9(3) . . . . ?
C31C N37C N38C Fe1C 4.7(3) . . . . ?
C31C N37C N38C C39C -179.0(3) . . . . ?
C31C N37C C41C C40C 178.8(3) . . . . ?
N32C C27C C28C C29C -179.8(3) . . . . ?
N32C N33C C34C C35C 0.1(4) . . . . ?
N33C N32C C36C C35C -0.6(4) . . . . ?
N33C C34C C35C C36C -0.5(5) . . . . ?
C34C C35C C36C N32C 0.6(5) . . . . ?
C36C N32C N33C Fe1C -175.5(2) . . . . ?
C36C N32C N33C C34C 0.3(4) . . . . ?
N37C N38C C39C C40C -0.1(4) . . . . ?
N38C N37C C41C C40C -0.4(4) . . . . ?
N38C C39C C40C C41C -0.1(4) . . . . ?
C39C C40C C41C N37C 0.3(4) . . . . ?
C41C N37C N38C Fe1C -175.9(2) . . . . ?
C41C N37C N38C C39C 0.4(4) . . . . ?
C42C C29C C30C C31C -178.0(3) . . . . ?
C42C N44C C45C C46C -75.9(4) . . . . ?
O43C C42C N44C C45C -1.6(6) . . . . ?
N44C C45C C46C C47C 177.2(3) . . . . ?
C45C C46C C47C O48C -114.0(4) . . . . ?
C45C C46C C47C O49C 64.9(4) . . . . ?
